data_7234851
loop_
_publ_author_name
'Loh, Sze Le'
'Sobolev, Alexandre N.'
'Lim, Siew Huah'
'Ling, Irene'

_publ_section_title
;
 Influence of ortho- and meta-substituted N-heterocyclic dications towards
 the self-assembly of p-sulfonatocalix[4]arene
;
_journal_issue 1
_journal_name_full CrystEngComm
_journal_page_first 52
_journal_page_last 60
_journal_paper_doi 10.1039/C9CE01410A
_journal_volume 22
_journal_year 2020
_chemical_formula_moiety
;
C28 H46 Ce Na O28 S4, C28 H38 Ce O24 S4, 2(C28 H20 O16 S4), Cl, 
3(C16 H20 N4), 20(H2 O)
;
_chemical_formula_sum 'C160 H224 Ce2 Cl N12 Na O104 S16'
_chemical_formula_weight 4831.14
_space_group_crystal_system triclinic
_space_group_IT_number 2
_space_group_name_Hall '-P 1'
_space_group_name_H-M_alt 'P -1'
_symmetry_space_group_name_Hall '-P 1'
_symmetry_space_group_name_H-M 'P -1'
_atom_sites_solution_hydrogens mixed
_audit_creation_method SHELXL-2018/3
_audit_update_record
;
2019-09-05 deposited with the CCDC.    2019-10-29 downloaded from the CCDC.
;
_cell_angle_alpha 97.328(3)
_cell_angle_beta 93.974(2)
_cell_angle_gamma 100.205(3)
_cell_formula_units_Z 2
_cell_length_a 13.9722(3)
_cell_length_b 17.1363(7)
_cell_length_c 44.1982(12)
_cell_measurement_reflns_used 9808
_cell_measurement_temperature 100(2)
_cell_measurement_theta_max 67.165
_cell_measurement_theta_min 2.634
_cell_volume 10284.1(6)
_computing_cell_refinement 'CrysAlisPro 1.171.38.46 (Rigaku OD, 2018)'
_computing_data_collection 'CrysAlisPro 1.171.38.46 (Rigaku OD, 2018)'
_computing_data_reduction 'CrysAlisPro 1.171.38.46 (Rigaku OD, 2018)'
_computing_molecular_graphics 'X-Seed v. 4.0 (Barbour, 2001)'
_computing_publication_material 'SHELXL-2018/3 (Sheldrick, 2015)'
_computing_structure_refinement 'SHELXL-2018/3 (Sheldrick, 2015)'
_computing_structure_solution 'SHELXT-2015/1 (Sheldrick, 2015)'
_diffrn_ambient_temperature 100(2)
_diffrn_detector 'CCD plate'
_diffrn_detector_area_resol_mean 10.4738
_diffrn_detector_type Ruby
_diffrn_measured_fraction_theta_full 0.985
_diffrn_measured_fraction_theta_max 0.978
_diffrn_measurement_device 'four-circle diffractometer'
_diffrn_measurement_device_type 'Oxford Diffraction Gemini-R Ultra'
_diffrn_measurement_method '\w scans'
_diffrn_orient_matrix_type 'CrysAlisPro convention (1999,Acta A55,543-557)'
_diffrn_orient_matrix_UB_11 -0.0105981
_diffrn_orient_matrix_UB_12 -0.0101662
_diffrn_orient_matrix_UB_13 -0.0352803
_diffrn_orient_matrix_UB_21 -0.0031638
_diffrn_orient_matrix_UB_22 -0.0906637
_diffrn_orient_matrix_UB_23 -0.0011661
_diffrn_orient_matrix_UB_31 -0.1119865
_diffrn_orient_matrix_UB_32 -0.0139098
_diffrn_orient_matrix_UB_33 0.0000320
_diffrn_radiation_monochromator mirror
_diffrn_radiation_source 'fine-focus sealed X-ray tube'
_diffrn_radiation_type CuK\a
_diffrn_radiation_wavelength 1.54178
_diffrn_reflns_av_R_equivalents 0.0988
_diffrn_reflns_av_unetI/netI 0.1317
_diffrn_reflns_Laue_measured_fraction_full 0.985
_diffrn_reflns_Laue_measured_fraction_max 0.978
_diffrn_reflns_limit_h_max 14
_diffrn_reflns_limit_h_min -16
_diffrn_reflns_limit_k_max 20
_diffrn_reflns_limit_k_min -20
_diffrn_reflns_limit_l_max 53
_diffrn_reflns_limit_l_min -51
_diffrn_reflns_number 87124
_diffrn_reflns_point_group_measured_fraction_full 0.985
_diffrn_reflns_point_group_measured_fraction_max 0.978
_diffrn_reflns_theta_full 67.679
_diffrn_reflns_theta_max 68.054
_diffrn_reflns_theta_min 3.735
_diffrn_source_type 'Enhance Ultra (Cu) X-ray Source'
_exptl_absorpt_coefficient_mu 5.961
_exptl_absorpt_correction_T_max 1.0
_exptl_absorpt_correction_T_min 0.76121
_exptl_absorpt_correction_type multi-scan
_exptl_absorpt_process_details
;
CrysAlisPro 1.171.39.46 (Rigaku Oxford Diffraction, 2018)
Empirical absorption correction using spherical harmonics,
 implemented in SCALE3 ABSPACK scaling algorithm.
;
_exptl_crystal_colour colorless
_exptl_crystal_density_diffrn 1.560
_exptl_crystal_description needle
_exptl_crystal_F_000 5000
_exptl_crystal_size_max 0.364
_exptl_crystal_size_mid 0.076
_exptl_crystal_size_min 0.029
_refine_diff_density_max 2.466
_refine_diff_density_min -1.843
_refine_diff_density_rms 0.154
_refine_ls_extinction_method none
_refine_ls_goodness_of_fit_ref 1.246
_refine_ls_hydrogen_treatment constr
_refine_ls_matrix_type full
_refine_ls_number_parameters 2669
_refine_ls_number_reflns 36681
_refine_ls_number_restraints 407
_refine_ls_restrained_S_all 1.282
_refine_ls_R_factor_all 0.1649
_refine_ls_R_factor_gt 0.1084
_refine_ls_shift/su_max 0.000
_refine_ls_shift/su_mean 0.000
_refine_ls_structure_factor_coef Fsqd
_refine_ls_weighting_details 'w=1/[\s^2^(Fo^2^)+(0.0800P)^2^+20.0000P] where P=(Fo^2^+2Fc^2^)/3'
_refine_ls_weighting_scheme calc
_refine_ls_wR_factor_gt 0.2528
_refine_ls_wR_factor_ref 0.2942
_reflns_Friedel_coverage 0.000
_reflns_number_gt 21259
_reflns_number_total 36681
_reflns_threshold_expression 'I > 2\s(I)'
_cod_data_source_file c9ce01410a2.cif
_cod_data_source_block 170807B_ndl
_cod_depositor_comments
;Adding full bibliography for 7234849--7234857.cif.

 Adding full bibliography for 7234849--7234857.cif.
;
_cod_database_code 7234851
_shelx_shelxl_version_number 2018/3
_shelx_space_group_comment
;
The symmetry employed for this shelxl refinement is uniquely defined
by the following loop, which should always be used as a source of
symmetry information in preference to the above space-group names.
They are only intended as comments.
;
_shelx_estimated_absorpt_t_min 0.220
_shelx_estimated_absorpt_t_max 0.846

loop_
_space_group_symop_operation_xyz
'x, y, z'
'-x, -y, -z'

loop_
_atom_site_label
_atom_site_type_symbol
_atom_site_fract_x
_atom_site_fract_y
_atom_site_fract_z
_atom_site_U_iso_or_equiv
_atom_site_adp_type
_atom_site_occupancy
_atom_site_site_symmetry_order
_atom_site_calc_flag
_atom_site_refinement_flags_posn
_atom_site_refinement_flags_adp
_atom_site_refinement_flags_occupancy
_atom_site_disorder_assembly
_atom_site_disorder_group
Ce1 Ce 0.30014(5) 0.18145(5) 0.25712(2) 0.0594(2) Uani 1 1 d . . . . .
O11W O 0.3974(7) 0.2689(6) 0.2224(2) 0.081(3) Uani 1 1 d . . . . .
H11Y H 0.459210 0.277590 0.222250 0.121 Uiso 1 1 d . U . . .
H11Z H 0.372370 0.293550 0.209280 0.121 Uiso 1 1 d . U . . .
O12W O 0.2875(8) 0.3293(6) 0.2656(2) 0.087(3) Uani 1 1 d . . . . .
H12Y H 0.252420 0.343230 0.251550 0.131 Uiso 1 1 d . U . . .
H12Z H 0.268690 0.344580 0.282930 0.131 Uiso 1 1 d . U . . .
O13W O 0.1831(9) 0.2121(8) 0.2946(3) 0.104(4) Uani 1 1 d . U . . .
H13Y H 0.131420 0.230210 0.290790 0.157 Uiso 1 1 d . U . . .
H13Z H 0.188760 0.205060 0.313310 0.157 Uiso 1 1 d . U . . .
O14W O 0.1575(7) 0.0685(6) 0.2506(2) 0.082(3) Uani 1 1 d . . . . .
H14Y H 0.124100 0.057660 0.265380 0.123 Uiso 1 1 d . U . . .
H14Z H 0.121270 0.054770 0.233830 0.123 Uiso 1 1 d . U . . .
O15W O 0.3190(7) 0.0805(6) 0.2114(2) 0.072(2) Uani 1 1 d . . . . .
H15Y H 0.271930 0.050420 0.199960 0.108 Uiso 1 1 d . U . . .
H15Z H 0.372870 0.068190 0.206720 0.108 Uiso 1 1 d . U . . .
O16W O 0.4733(6) 0.1609(9) 0.2572(2) 0.101(4) Uani 1 1 d . . . . .
H16Y H 0.509870 0.171540 0.243080 0.151 Uiso 1 1 d . U . . .
H16Z H 0.507480 0.154530 0.273010 0.151 Uiso 1 1 d . U . . .
O17W O 0.3227(7) 0.0748(6) 0.2887(2) 0.081(3) Uani 1 1 d . . . . .
H17Y H 0.299380 0.026120 0.281630 0.121 Uiso 1 1 d . U . . .
H17Z H 0.377340 0.077160 0.298870 0.121 Uiso 1 1 d . U . . .
O18W O 0.3942(8) 0.2563(9) 0.3037(3) 0.120(5) Uani 1 1 d D . . . .
H18Y H 0.454520 0.256950 0.308250 0.180 Uiso 1 1 d . U . . .
H18Z H 0.369450 0.275250 0.319390 0.180 Uiso 1 1 d . U . . .
Ce2 Ce 0.70728(4) 0.91874(4) 0.23667(2) 0.04594(16) Uani 1 1 d . . . . .
O21W O 0.5886(6) 0.8047(5) 0.2036(2) 0.066(2) Uani 1 1 d . . . . .
H21Y H 0.601360 0.757710 0.201420 0.099 Uiso 1 1 d . U . . .
H21Z H 0.560200 0.813110 0.187020 0.099 Uiso 1 1 d . U . . .
O22W O 0.7902(6) 0.8468(6) 0.1954(3) 0.088(3) Uani 1 1 d . . . . .
H22Y H 0.846700 0.836610 0.199560 0.132 Uiso 1 1 d . U . . .
H22Z H 0.757040 0.808370 0.182780 0.132 Uiso 1 1 d . U . . .
O23W O 0.8435(5) 1.0183(5) 0.2230(2) 0.059(2) Uani 1 1 d . . . . .
H23Y H 0.849240 1.068660 0.227650 0.088 Uiso 1 1 d . U . . .
H23Z H 0.898000 1.007620 0.218110 0.088 Uiso 1 1 d . U . . .
O24W O 0.6775(6) 1.0592(5) 0.24876(19) 0.0573(19) Uani 1 1 d . . . . .
H24Y H 0.711280 1.093680 0.262770 0.086 Uiso 1 1 d . U . . .
H24Z H 0.650810 1.083010 0.235730 0.086 Uiso 1 1 d . U . . .
O25W O 0.5476(6) 0.9149(6) 0.2594(2) 0.074(3) Uani 1 1 d . . . . .
H25Y H 0.503630 0.872910 0.257400 0.111 Uiso 1 1 d . U . . .
H25Z H 0.540620 0.945950 0.275350 0.111 Uiso 1 1 d . U . . .
O26W O 0.6854(6) 0.7895(6) 0.2593(2) 0.078(3) Uani 1 1 d . . . . .
H26Y H 0.731170 0.767350 0.265690 0.116 Uiso 1 1 d . U . . .
H26Z H 0.630500 0.760450 0.260950 0.116 Uiso 1 1 d . U . . .
O27W O 0.8708(6) 0.8983(6) 0.2564(2) 0.077(3) Uani 1 1 d D . . . .
H27Y H 0.874960 0.860000 0.266610 0.116 Uiso 1 1 d . U . . .
H27Z H 0.914170 0.938710 0.263930 0.116 Uiso 1 1 d . U . . .
O28W O 0.7403(7) 0.9670(7) 0.2938(2) 0.079(3) Uani 1 1 d . . . . .
H28Y H 0.795160 0.992990 0.302250 0.119 Uiso 1 1 d . U . . .
H28Z H 0.695530 0.975840 0.305170 0.119 Uiso 1 1 d . U . . .
Na1 Na 0.2287(3) 0.7992(2) 0.10724(9) 0.0480(9) Uani 1 1 d . . . . .
O10W O 0.3908(5) 0.7746(4) 0.10228(17) 0.0498(17) Uani 1 1 d . . . . .
H10Y H 0.405010 0.781110 0.084260 0.075 Uiso 1 1 d . U . . .
H10Z H 0.429850 0.808600 0.115210 0.075 Uiso 1 1 d . U . . .
O20W O 0.2393(5) 0.8091(5) 0.05468(17) 0.0544(19) Uani 1 1 d . . . . .
H20Y H 0.288940 0.796290 0.046700 0.082 Uiso 1 1 d . U . . .
H20Z H 0.188540 0.789460 0.042480 0.082 Uiso 1 1 d . U . . .
O30W O 0.0744(5) 0.8308(4) 0.10096(17) 0.0507(17) Uani 1 1 d . . . . .
H30Y H 0.044940 0.835000 0.117120 0.076 Uiso 1 1 d . U . . .
H30Z H 0.035940 0.801700 0.086480 0.076 Uiso 1 1 d . U . . .
O40W O 0.2849(5) 0.9250(4) 0.13563(16) 0.0450(16) Uani 1 1 d . . . . .
H40Y H 0.341030 0.934680 0.145580 0.068 Uiso 1 1 d . U . . .
H40Z H 0.245710 0.947220 0.146090 0.068 Uiso 1 1 d . U . . .
Cl1 Cl 0.7514(8) 0.1936(7) 0.3827(3) 0.116(3) Uani 0.5 1 d . U P A 1
Cl2 Cl 0.9273(7) 0.4884(6) 0.2386(2) 0.109(3) Uani 0.5 1 d . . P B 2
O11 O 0.2585(5) 0.2272(4) 0.07355(15) 0.0458(16) Uani 1 1 d . . . . .
H11 H 0.270051 0.272810 0.068016 0.069 Uiso 1 1 calc R U . . .
C110 C 0.3481(8) 0.1464(6) 0.1165(2) 0.049(2) Uani 1 1 d . . . . .
H11A H 0.341922 0.128647 0.094089 0.059 Uiso 1 1 calc R U . . .
H11B H 0.339563 0.098085 0.126822 0.059 Uiso 1 1 calc R U . . .
C111 C 0.2292(7) 0.2338(6) 0.1026(2) 0.040(2) Uani 1 1 d . U . . .
C112 C 0.1571(7) 0.2805(6) 0.1100(2) 0.044(2) Uani 1 1 d . U . . .
C113 C 0.1292(7) 0.2848(6) 0.1396(2) 0.046(2) Uani 1 1 d . U . . .
H113 H 0.081136 0.315487 0.145133 0.055 Uiso 1 1 calc R U . . .
C114 C 0.1702(7) 0.2449(6) 0.1614(2) 0.045(2) Uani 1 1 d . . . . .
C115 C 0.2394(7) 0.1986(6) 0.1530(2) 0.045(2) Uani 1 1 d . . . . .
H115 H 0.266651 0.170662 0.167676 0.054 Uiso 1 1 calc R U . . .
C116 C 0.2683(7) 0.1929(5) 0.1241(2) 0.041(2) Uani 1 1 d . . . . .
S11 S 0.13802(19) 0.25917(17) 0.19918(6) 0.0501(6) Uani 1 1 d . . . . .
O111 O 0.1801(5) 0.2011(5) 0.21499(16) 0.0536(18) Uani 1 1 d . . . . .
O112 O 0.1826(6) 0.3411(5) 0.21148(19) 0.062(2) Uani 1 1 d . . . . .
O113 O 0.0339(5) 0.2458(5) 0.19765(17) 0.0547(19) Uani 1 1 d . . . . .
O12 O 0.2880(5) 0.3798(4) 0.06322(16) 0.0450(16) Uani 1 1 d . . . . .
H12 H 0.349006 0.392754 0.063587 0.067 Uiso 1 1 calc R U . . .
C120 C 0.1136(7) 0.3268(6) 0.0873(2) 0.046(2) Uani 1 1 d . . . . .
H12A H 0.043168 0.323764 0.089606 0.055 Uiso 1 1 calc R U . . .
H12B H 0.120448 0.302618 0.066142 0.055 Uiso 1 1 calc R U . . .
C121 C 0.2532(7) 0.4378(6) 0.0811(2) 0.041(2) Uani 1 1 d . . . . .
C122 C 0.3050(7) 0.5166(6) 0.0869(2) 0.039(2) Uani 1 1 d . . . . .
C123 C 0.2615(7) 0.5733(6) 0.1037(2) 0.041(2) Uani 1 1 d . . . . .
H123 H 0.294835 0.627344 0.108086 0.049 Uiso 1 1 calc R U . . .
C124 C 0.1707(7) 0.5520(7) 0.1141(2) 0.047(2) Uani 1 1 d . . . . .
C125 C 0.1223(8) 0.4726(6) 0.1091(2) 0.048(2) Uani 1 1 d . . . . .
H125 H 0.060763 0.457806 0.116773 0.058 Uiso 1 1 calc R U . . .
C126 C 0.1655(7) 0.4141(6) 0.0926(2) 0.043(2) Uani 1 1 d . . . . .
S12 S 0.11071(18) 0.62399(16) 0.13339(6) 0.0468(6) Uani 1 1 d . . . . .
O121 O 0.1786(6) 0.6994(5) 0.1372(2) 0.058(2) Uani 1 1 d . . . . .
O122 O 0.0205(5) 0.6205(5) 0.11449(19) 0.061(2) Uani 1 1 d . . . . .
O123 O 0.0895(7) 0.5975(6) 0.1625(2) 0.069(2) Uani 1 1 d . . . . .
O13 O 0.4787(5) 0.4044(4) 0.05992(16) 0.0472(16) Uani 1 1 d . . . . .
H13 H 0.467629 0.356851 0.063499 0.071 Uiso 1 1 calc R U . . .
C130 C 0.4033(7) 0.5426(6) 0.0744(2) 0.044(2) Uani 1 1 d . . . . .
H13A H 0.400681 0.515287 0.053143 0.052 Uiso 1 1 calc R U . . .
H13B H 0.413339 0.600953 0.073627 0.052 Uiso 1 1 calc R U . . .
C131 C 0.5261(7) 0.4538(6) 0.0857(2) 0.045(2) Uani 1 1 d . . . . .
C132 C 0.6015(7) 0.4349(7) 0.1034(3) 0.048(2) Uani 1 1 d . . . . .
C133 C 0.6480(7) 0.4918(7) 0.1279(3) 0.049(2) Uani 1 1 d . . . . .
H133 H 0.702331 0.481245 0.139820 0.059 Uiso 1 1 calc R U . . .
C134 C 0.6166(7) 0.5622(6) 0.1351(2) 0.046(2) Uani 1 1 d . . . . .
C135 C 0.5371(8) 0.5790(6) 0.1177(2) 0.046(2) Uani 1 1 d . . . . .
H135 H 0.515129 0.627918 0.122875 0.055 Uiso 1 1 calc R U . . .
C136 C 0.4905(7) 0.5248(6) 0.0930(2) 0.044(2) Uani 1 1 d . . . . .
S13 S 0.67490(19) 0.63366(18) 0.16665(7) 0.0544(6) Uani 1 1 d . . . . .
O131 O 0.7484(7) 0.5977(7) 0.1814(3) 0.087(3) Uani 1 1 d . . . . .
O132 O 0.7183(6) 0.7051(5) 0.1537(2) 0.065(2) Uani 1 1 d . . . . .
O133 O 0.5992(6) 0.6492(5) 0.18616(19) 0.060(2) Uani 1 1 d . . . . .
O14 O 0.4577(6) 0.2534(4) 0.07945(16) 0.0487(17) Uani 1 1 d . . . . .
H14 H 0.396529 0.245008 0.078991 0.073 Uiso 1 1 calc R U . . .
C140 C 0.6372(8) 0.3562(7) 0.0970(3) 0.052(3) Uani 1 1 d . . . . .
H14A H 0.709230 0.365798 0.100862 0.063 Uiso 1 1 calc R U . . .
H14B H 0.618985 0.332833 0.075304 0.063 Uiso 1 1 calc R U . . .
C141 C 0.4965(8) 0.2481(6) 0.1077(2) 0.044(2) Uani 1 1 d . . . . .
C142 C 0.4495(7) 0.1960(6) 0.1262(2) 0.040(2) Uani 1 1 d . . . . .
C143 C 0.4962(8) 0.1932(6) 0.1550(3) 0.048(2) Uani 1 1 d . . . . .
H143 H 0.464994 0.158424 0.167931 0.057 Uiso 1 1 calc R U . . .
C144 C 0.5866(8) 0.2399(6) 0.1650(2) 0.047(2) Uani 1 1 d . . . . .
C145 C 0.6346(8) 0.2907(6) 0.1464(3) 0.048(2) Uani 1 1 d . . . . .
H145 H 0.697735 0.321269 0.153261 0.058 Uiso 1 1 calc R U . . .
C146 C 0.5905(8) 0.2969(6) 0.1182(2) 0.045(2) Uani 1 1 d . . . . .
S14 S 0.63747(19) 0.23762(17) 0.20260(6) 0.0493(6) Uani 1 1 d . . . . .
O141 O 0.5981(6) 0.2971(5) 0.22237(18) 0.061(2) Uani 1 1 d . . . . .
O142 O 0.6009(7) 0.1577(5) 0.2095(2) 0.065(2) Uani 1 1 d . . . . .
O143 O 0.7410(6) 0.2569(6) 0.2026(2) 0.072(2) Uani 1 1 d . . . . .
C1A C 0.3437(9) 0.5085(7) 0.1994(3) 0.060(3) Uani 1 1 d . . . . .
C2A C 0.4245(9) 0.5196(7) 0.2197(3) 0.057(3) Uani 1 1 d . . . . .
H2A H 0.429173 0.555056 0.238346 0.068 Uiso 1 1 calc R U . . .
C3A C 0.4999(10) 0.4790(8) 0.2132(3) 0.064(3) Uani 1 1 d . . . . .
C4A C 0.4902(11) 0.4267(7) 0.1856(3) 0.068(3) Uani 1 1 d . . . . .
H4A H 0.541500 0.398908 0.180828 0.082 Uiso 1 1 calc R U . . .
C5A C 0.4110(14) 0.4153(8) 0.1661(4) 0.083(4) Uani 1 1 d . . . . .
H5A H 0.405743 0.379103 0.147585 0.099 Uiso 1 1 calc R U . . .
C6A C 0.3359(13) 0.4562(9) 0.1725(3) 0.082(5) Uani 1 1 d . . . . .
H6A H 0.279241 0.448132 0.158490 0.099 Uiso 1 1 calc R U . . .
C10A C 0.2641(9) 0.5536(8) 0.2062(3) 0.066(3) Uani 1 1 d . . . . .
H10A H 0.204137 0.528155 0.192776 0.080 Uiso 1 1 calc R U . . .
H10B H 0.249516 0.551529 0.227743 0.080 Uiso 1 1 calc R U . . .
N11A N 0.2924(7) 0.6385(6) 0.2013(2) 0.055(2) Uani 1 1 d . . . . .
C12A C 0.2421(9) 0.6959(8) 0.2094(3) 0.062(3) Uani 1 1 d . . . . .
H12C H 0.185327 0.689373 0.220164 0.074 Uiso 1 1 calc R U . . .
N13A N 0.2832(7) 0.7631(6) 0.2002(2) 0.061(3) Uani 1 1 d . . . . .
C14A C 0.3608(9) 0.7477(8) 0.1848(4) 0.078(4) Uani 1 1 d . . . . .
H14C H 0.403011 0.784843 0.175246 0.093 Uiso 1 1 calc R U . . .
C15A C 0.3668(9) 0.6704(8) 0.1857(4) 0.073(4) Uani 1 1 d . . . . .
H15A H 0.414097 0.643112 0.176964 0.088 Uiso 1 1 calc R U . . .
C16A C 0.2459(11) 0.8384(8) 0.2025(3) 0.076(4) Uani 1 1 d . . . . .
H16A H 0.300676 0.883647 0.203930 0.114 Uiso 1 1 calc R U . . .
H16B H 0.210747 0.843931 0.220884 0.114 Uiso 1 1 calc R U . . .
H16C H 0.201443 0.837982 0.184334 0.114 Uiso 1 1 calc R U . . .
O15 O 0.7356(7) 0.7869(5) 0.4239(2) 0.068(2) Uani 1 1 d . . . . .
H15 H 0.677088 0.790642 0.419945 0.101 Uiso 1 1 calc R U . . .
C150 C 0.8734(10) 0.6841(8) 0.4207(3) 0.067(3) Uani 1 1 d . . . . .
H15B H 0.868029 0.715649 0.440641 0.080 Uiso 1 1 calc R U . . .
H15E H 0.941043 0.674087 0.420387 0.080 Uiso 1 1 calc R U . . .
C151 C 0.7807(9) 0.7807(7) 0.3970(3) 0.060(3) Uani 1 1 d . . . . .
C152 C 0.7558(8) 0.8177(7) 0.3723(3) 0.060(3) Uani 1 1 d . . . . .
C153 C 0.7992(9) 0.8080(8) 0.3462(3) 0.064(3) Uani 1 1 d . . . . .
H153 H 0.782942 0.834040 0.329326 0.077 Uiso 1 1 calc R U . . .
C154 C 0.8693(8) 0.7581(7) 0.3444(3) 0.067(3) Uani 1 1 d D . . . .
C155 C 0.8937(9) 0.7229(8) 0.3695(3) 0.064(3) Uani 1 1 d . . . . .
H155 H 0.943294 0.691446 0.368113 0.077 Uiso 1 1 calc R U . . .
C156 C 0.8519(9) 0.7305(8) 0.3953(3) 0.060(3) Uani 1 1 d . . . . .
S15 S 0.9190(4) 0.7367(3) 0.30951(12) 0.1102(16) Uani 1 1 d D . . . .
O151 O 0.9789(12) 0.6833(10) 0.3119(4) 0.109(3) Uiso 0.5 1 d D . P C 1
O152 O 0.8348(10) 0.7044(11) 0.2879(3) 0.109(3) Uiso 0.5 1 d D . P C 1
O153 O 0.9620(13) 0.8108(7) 0.3015(4) 0.109(3) Uiso 0.5 1 d D . P C 1
O154 O 1.0179(9) 0.7282(11) 0.3190(4) 0.109(3) Uiso 0.5 1 d D . P C 2
O155 O 0.8678(13) 0.6638(8) 0.2948(3) 0.109(3) Uiso 0.5 1 d D . P C 2
O156 O 0.9230(12) 0.8007(8) 0.2940(3) 0.109(3) Uiso 0.5 1 d D . P C 2
O16 O 0.5466(7) 0.7998(5) 0.4138(2) 0.067(2) Uani 1 1 d . . . . .
H16 H 0.535607 0.757499 0.421705 0.100 Uiso 1 1 calc R U . . .
C160 C 0.6748(9) 0.8678(7) 0.3741(3) 0.064(3) Uani 1 1 d . . . . .
H16J H 0.673934 0.892152 0.395631 0.076 Uiso 1 1 calc R U . . .
H16K H 0.689322 0.911818 0.361654 0.076 Uiso 1 1 calc R U . . .
C161 C 0.5169(9) 0.7832(7) 0.3831(3) 0.057(3) Uani 1 1 d . . . . .
C162 C 0.4237(8) 0.7307(6) 0.3730(3) 0.050(3) Uani 1 1 d . . . . .
C163 C 0.3978(8) 0.7163(6) 0.3422(3) 0.051(3) Uani 1 1 d . . . . .
H163 H 0.336688 0.683034 0.334802 0.061 Uiso 1 1 calc R U . . .
C164 C 0.4570(8) 0.7482(7) 0.3212(3) 0.053(3) Uani 1 1 d . . . . .
C165 C 0.5456(8) 0.8000(7) 0.3314(3) 0.056(3) Uani 1 1 d . . . . .
H165 H 0.585314 0.823006 0.316980 0.067 Uiso 1 1 calc R U . . .
C166 C 0.5758(8) 0.8180(6) 0.3628(3) 0.056(3) Uani 1 1 d . . . . .
S16 S 0.4217(2) 0.72655(19) 0.28168(7) 0.0567(7) Uani 1 1 d . . . . .
O161 O 0.3395(6) 0.6617(6) 0.2772(2) 0.073(3) Uani 1 1 d . . . . .
O162 O 0.4016(6) 0.7988(6) 0.2716(2) 0.068(2) Uani 1 1 d . . . . .
O163 O 0.5065(6) 0.7026(6) 0.2677(2) 0.069(2) Uani 1 1 d . . . . .
O17 O 0.5064(7) 0.6625(6) 0.43432(19) 0.084(3) Uani 1 1 d D . . . .
H17 H 0.563895 0.668087 0.429379 0.125 Uiso 1 1 calc R U . . .
C170 C 0.3615(9) 0.6907(8) 0.3938(3) 0.062(3) Uani 1 1 d . . . . .
H17A H 0.292158 0.686398 0.386140 0.074 Uiso 1 1 calc R U . . .
H17B H 0.372476 0.723596 0.414264 0.074 Uiso 1 1 calc R U . . .
C171 C 0.4522(9) 0.5963(7) 0.4178(3) 0.064(3) Uani 1 1 d D . . . .
C172 C 0.4761(11) 0.5209(11) 0.4195(4) 0.078(4) Uani 1 1 d . . . . .
C173 C 0.4218(13) 0.4585(10) 0.4005(4) 0.082(5) Uani 1 1 d . . . . .
H173 H 0.437252 0.406826 0.401069 0.098 Uiso 1 1 calc R U . . .
C174 C 0.3450(10) 0.4655(8) 0.3801(3) 0.074(4) Uani 1 1 d D . . . .
C175 C 0.3261(11) 0.5419(9) 0.3782(3) 0.071(4) Uani 1 1 d . . . . .
H175 H 0.274799 0.548905 0.364138 0.085 Uiso 1 1 calc R U . . .
C176 C 0.3813(9) 0.6076(8) 0.3968(3) 0.061(3) Uani 1 1 d . . . . .
S17 S 0.2763(4) 0.3861(2) 0.35495(10) 0.1062(16) Uani 1 1 d D . . . .
O171 O 0.2999(13) 0.3127(7) 0.3624(4) 0.109(3) Uiso 0.5 1 d D . P D 1
O172 O 0.1737(8) 0.3883(10) 0.3584(4) 0.109(3) Uiso 0.5 1 d D . P D 1
O173 O 0.2979(14) 0.3997(10) 0.3243(2) 0.109(3) Uiso 0.5 1 d D . P D 1
O174 O 0.3247(12) 0.3183(7) 0.3559(4) 0.109(3) Uiso 0.5 1 d D . P D 2
O175 O 0.1798(8) 0.3693(10) 0.3652(4) 0.109(3) Uiso 0.5 1 d D . P D 2
O176 O 0.2726(14) 0.4092(10) 0.3247(2) 0.109(3) Uiso 0.5 1 d D . P D 2
O18 O 0.7021(8) 0.6514(7) 0.4539(2) 0.085(3) Uani 1 1 d . . . . .
H18 H 0.710052 0.695139 0.446830 0.127 Uiso 1 1 calc R U . . .
C180 C 0.5588(12) 0.5104(12) 0.4421(4) 0.100(6) Uani 1 1 d . . . . .
H18A H 0.544199 0.456848 0.448704 0.120 Uiso 1 1 calc R U . . .
H18B H 0.565889 0.551403 0.460468 0.120 Uiso 1 1 calc R U . . .
C181 C 0.7211(9) 0.5918(9) 0.4321(3) 0.065(3) Uani 1 1 d . . . . .
C182 C 0.8014(9) 0.6040(8) 0.4168(3) 0.062(3) Uani 1 1 d . . . . .
C183 C 0.8227(10) 0.5428(8) 0.3956(3) 0.066(3) Uani 1 1 d . . . . .
H183 H 0.882754 0.550483 0.386587 0.080 Uiso 1 1 calc R U . . .
C184 C 0.7594(9) 0.4739(9) 0.3881(4) 0.092(5) Uani 1 1 d D . . . .
C185 C 0.6738(12) 0.4584(9) 0.4058(5) 0.097(6) Uani 1 1 d . . . . .
H185 H 0.633319 0.406773 0.403002 0.116 Uiso 1 1 calc R U . . .
C186 C 0.6532(10) 0.5193(9) 0.4264(4) 0.074(4) Uani 1 1 d . . . . .
S18 S 0.7847(5) 0.4046(4) 0.35562(17) 0.0753(13) Uiso 0.5 1 d D . P E 1
O181 O 0.7458(15) 0.4346(13) 0.3298(3) 0.130(4) Uiso 0.5 1 d D . P E 1
O182 O 0.8878(10) 0.4137(12) 0.3594(4) 0.130(4) Uiso 0.5 1 d D . P E 1
O183 O 0.7309(14) 0.3294(8) 0.3614(4) 0.130(4) Uiso 0.5 1 d D . P E 1
S18' S 0.7735(5) 0.3834(4) 0.36870(17) 0.0753(13) Uiso 0.5 1 d D . P E 2
O184 O 0.7183(15) 0.3771(11) 0.3389(3) 0.130(4) Uiso 0.5 1 d D . P E 2
O185 O 0.8767(10) 0.3892(11) 0.3662(5) 0.130(4) Uiso 0.5 1 d D . P E 2
O186 O 0.7337(15) 0.3216(10) 0.3858(5) 0.130(4) Uiso 0.5 1 d D . P E 2
O21 O 0.6984(4) 1.0833(4) 0.02165(17) 0.0416(15) Uani 1 1 d . . . . .
H21 H 0.700983 1.110084 0.039089 0.062 Uiso 1 1 calc R U . . .
C210 C 0.7601(7) 0.9595(6) -0.0141(2) 0.039(2) Uani 1 1 d . . . . .
H21A H 0.751660 0.921293 -0.033299 0.047 Uiso 1 1 calc R U . . .
H21B H 0.771204 1.014382 -0.019667 0.047 Uiso 1 1 calc R U . . .
C211 C 0.6389(6) 1.0094(6) 0.0210(2) 0.0348(19) Uani 1 1 d . . . . .
C212 C 0.5601(6) 0.9989(5) 0.0378(2) 0.036(2) Uani 1 1 d . . . . .
C213 C 0.4994(6) 0.9217(5) 0.0332(2) 0.0330(19) Uani 1 1 d . . . . .
H213 H 0.442217 0.912352 0.043641 0.040 Uiso 1 1 calc R U . . .
C214 C 0.5232(6) 0.8604(6) 0.0134(2) 0.036(2) Uani 1 1 d . . . . .
C215 C 0.6066(6) 0.8719(6) -0.0019(2) 0.0351(19) Uani 1 1 d . . . . .
H215 H 0.622202 0.828555 -0.015051 0.042 Uiso 1 1 calc R U . . .
C216 C 0.6672(6) 0.9462(5) 0.0020(2) 0.0345(19) Uani 1 1 d . . . . .
S21 S 0.44224(15) 0.76589(14) 0.00590(6) 0.0393(5) Uani 1 1 d . . . . .
O211 O 0.4998(5) 0.7072(4) -0.00520(19) 0.0486(18) Uani 1 1 d . . . . .
O212 O 0.4026(5) 0.7515(4) 0.03429(17) 0.0460(16) Uani 1 1 d . . . . .
O213 O 0.3677(5) 0.7742(4) -0.01744(17) 0.0491(17) Uani 1 1 d . . . . .
O22 O 0.7127(5) 1.1694(4) 0.08207(15) 0.0401(15) Uani 1 1 d . . . . .
H22 H 0.773220 1.172651 0.081619 0.060 Uiso 1 1 calc R U . . .
C220 C 0.5359(6) 1.0646(6) 0.0610(2) 0.036(2) Uani 1 1 d . . . . .
H22A H 0.464602 1.054967 0.062780 0.044 Uiso 1 1 calc R U . . .
H22B H 0.554449 1.117085 0.053848 0.044 Uiso 1 1 calc R U . . .
C221 C 0.6794(6) 1.1180(6) 0.1020(2) 0.037(2) Uani 1 1 d . . . . .
C222 C 0.7314(7) 1.1175(6) 0.1302(2) 0.040(2) Uani 1 1 d . . . . .
C223 C 0.6893(7) 1.0657(6) 0.1499(2) 0.040(2) Uani 1 1 d . . . . .
H223 H 0.722645 1.064612 0.169233 0.048 Uiso 1 1 calc R U . . .
C224 C 0.5998(6) 1.0166(6) 0.1412(2) 0.038(2) Uani 1 1 d . . . . .
C225 C 0.5501(6) 1.0153(6) 0.1126(2) 0.038(2) Uani 1 1 d . . . . .
H225 H 0.489432 0.979811 0.106805 0.046 Uiso 1 1 calc R U . . .
C226 C 0.5899(6) 1.0665(5) 0.0924(2) 0.0339(19) Uani 1 1 d . . . . .
S22 S 0.54595(17) 0.95480(16) 0.16655(6) 0.0447(6) Uani 1 1 d . . . . .
O221 O 0.6179(5) 0.9655(4) 0.19301(16) 0.0456(16) Uani 1 1 d . . . . .
O222 O 0.4551(5) 0.9815(5) 0.17424(18) 0.0525(18) Uani 1 1 d . . . . .
O223 O 0.5256(5) 0.8730(4) 0.15058(18) 0.0532(18) Uani 1 1 d . . . . .
O23 O 0.9145(4) 1.1688(4) 0.08549(15) 0.0384(14) Uani 1 1 d . . . . .
H23 H 0.905103 1.144044 0.067559 0.058 Uiso 1 1 calc R U . . .
C230 C 0.8297(6) 1.1696(6) 0.1413(2) 0.036(2) Uani 1 1 d . . . . .
H23A H 0.833578 1.185727 0.163702 0.044 Uiso 1 1 calc R U . . .
H23B H 0.837746 1.218787 0.131367 0.044 Uiso 1 1 calc R U . . .
C231 C 0.9471(6) 1.1213(5) 0.1050(2) 0.0334(19) Uani 1 1 d . . . . .
C232 C 1.0160(6) 1.0735(6) 0.0970(2) 0.036(2) Uani 1 1 d . . . . .
C233 C 1.0490(6) 1.0304(5) 0.1185(2) 0.036(2) Uani 1 1 d . . . . .
H233 H 1.095988 0.998061 0.113561 0.043 Uiso 1 1 calc R U . . .
C234 C 1.0153(6) 1.0333(6) 0.1469(2) 0.040(2) Uani 1 1 d . . . . .
C235 C 0.9455(6) 1.0800(6) 0.1550(2) 0.040(2) Uani 1 1 d . . . . .
H235 H 0.922628 1.082062 0.174795 0.048 Uiso 1 1 calc R U . . .
C236 C 0.9106(6) 1.1234(5) 0.1334(2) 0.0347(19) Uani 1 1 d . . . . .
S23 S 1.05773(18) 0.97561(15) 0.17328(6) 0.0449(5) Uani 1 1 d . . . . .
O231 O 1.0239(5) 1.0010(5) 0.20273(15) 0.0478(17) Uani 1 1 d . . . . .
O232 O 1.0202(7) 0.8919(5) 0.1605(2) 0.074(3) Uani 1 1 d . . . . .
O233 O 1.1636(5) 0.9919(5) 0.17440(17) 0.0539(19) Uani 1 1 d . . . . .
O24 O 0.8877(4) 1.0864(4) 0.02977(15) 0.0384(14) Uani 1 1 d . . . . .
H24 H 0.828520 1.084384 0.024138 0.058 Uiso 1 1 calc R U . . .
C240 C 1.0531(7) 1.0667(6) 0.0655(2) 0.039(2) Uani 1 1 d . . . . .
H24A H 1.053578 1.117803 0.057233 0.046 Uiso 1 1 calc R U . . .
H24B H 1.121126 1.057556 0.067339 0.046 Uiso 1 1 calc R U . . .
C241 C 0.9081(6) 1.0100(5) 0.0260(2) 0.0355(19) Uani 1 1 d . . . . .
C242 C 0.8490(6) 0.9490(5) 0.0055(2) 0.0325(18) Uani 1 1 d . . . . .
C243 C 0.8766(6) 0.8746(6) 0.0025(2) 0.037(2) Uani 1 1 d . . . . .
H243 H 0.838376 0.831807 -0.011440 0.045 Uiso 1 1 calc R U . . .
C244 C 0.9568(6) 0.8610(5) 0.0190(2) 0.0338(19) Uani 1 1 d . . . . .
C245 C 1.0151(6) 0.9233(5) 0.0395(2) 0.0356(19) Uani 1 1 d . . . . .
H245 H 1.070811 0.913500 0.050949 0.043 Uiso 1 1 calc R U . . .
C246 C 0.9915(6) 0.9995(6) 0.0433(2) 0.036(2) Uani 1 1 d . . . . .
S24 S 0.98787(16) 0.76445(13) 0.01598(5) 0.0379(5) Uani 1 1 d . . . . .
O241 O 0.9216(5) 0.7148(4) -0.00886(16) 0.0435(15) Uani 1 1 d . . . . .
O242 O 1.0897(5) 0.7728(4) 0.00928(17) 0.0475(17) Uani 1 1 d . . . . .
O243 O 0.9743(5) 0.7387(4) 0.04601(16) 0.0448(15) Uani 1 1 d . . . . .
C1B C 0.7109(6) 0.6124(6) 0.0287(2) 0.038(2) Uani 1 1 d . . . . .
C2B C 0.7829(7) 0.5902(6) 0.0469(2) 0.042(2) Uani 1 1 d . . . . .
H2B H 0.832019 0.630465 0.058494 0.050 Uiso 1 1 calc R U . . .
C3B C 0.7850(7) 0.5098(6) 0.0487(2) 0.038(2) Uani 1 1 d . . . . .
C4B C 0.7107(7) 0.4510(6) 0.0327(2) 0.040(2) Uani 1 1 d . . . . .
H4B H 0.710156 0.396178 0.034257 0.049 Uiso 1 1 calc R U . . .
C5B C 0.6371(7) 0.4724(6) 0.0143(2) 0.043(2) Uani 1 1 d . . . . .
H5B H 0.586916 0.432355 0.003140 0.052 Uiso 1 1 calc R U . . .
C6B C 0.6378(7) 0.5528(6) 0.0125(2) 0.043(2) Uani 1 1 d . . . . .
H6B H 0.587573 0.567425 0.000021 0.051 Uiso 1 1 calc R U . . .
C10B C 0.7140(7) 0.6977(6) 0.0249(2) 0.042(2) Uani 1 1 d . . . . .
H10C H 0.775626 0.718257 0.016322 0.050 Uiso 1 1 calc R U . . .
H10D H 0.659137 0.701239 0.010021 0.050 Uiso 1 1 calc R U . . .
N11B N 0.7077(5) 0.7487(5) 0.05404(19) 0.0405(18) Uani 1 1 d . . . . .
C12B C 0.7795(7) 0.8022(6) 0.0696(2) 0.045(2) Uani 1 1 d . . . . .
H12D H 0.844306 0.814268 0.063913 0.054 Uiso 1 1 calc R U . . .
N13B N 0.7470(6) 0.8362(5) 0.0942(2) 0.050(2) Uani 1 1 d . . . . .
C14B C 0.6529(7) 0.8034(7) 0.0951(3) 0.052(3) Uani 1 1 d . . . . .
H14D H 0.612308 0.816343 0.110615 0.062 Uiso 1 1 calc R U . . .
C15B C 0.6264(7) 0.7482(7) 0.0697(3) 0.052(3) Uani 1 1 d . . . . .
H15C H 0.563756 0.715632 0.063877 0.062 Uiso 1 1 calc R U . . .
C16B C 0.8047(8) 0.8989(7) 0.1173(3) 0.063(3) Uani 1 1 d . . . . .
H16D H 0.784467 0.950096 0.115411 0.094 Uiso 1 1 calc R U . . .
H16E H 0.874136 0.903556 0.114194 0.094 Uiso 1 1 calc R U . . .
H16F H 0.794154 0.884986 0.137821 0.094 Uiso 1 1 calc R U . . .
C30B C 0.8682(7) 0.4867(6) 0.0674(2) 0.042(2) Uani 1 1 d . . . . .
H30A H 0.880649 0.521154 0.087575 0.050 Uiso 1 1 calc R U . . .
H30B H 0.849029 0.430466 0.071095 0.050 Uiso 1 1 calc R U . . .
N31B N 0.9573(6) 0.4950(5) 0.05195(19) 0.0401(18) Uani 1 1 d . . . . .
C32B C 1.0188(7) 0.5644(6) 0.0508(2) 0.042(2) Uani 1 1 d . . . . .
H32B H 1.010253 0.616194 0.059386 0.050 Uiso 1 1 calc R U . . .
N33B N 1.0938(6) 0.5481(5) 0.03563(18) 0.0398(18) Uani 1 1 d . . . . .
C34B C 1.0801(7) 0.4670(6) 0.0264(2) 0.041(2) Uani 1 1 d . . . . .
H34B H 1.122311 0.439406 0.015044 0.049 Uiso 1 1 calc R U . . .
C35B C 0.9969(7) 0.4344(6) 0.0362(2) 0.045(2) Uani 1 1 d . . . . .
H35B H 0.968841 0.378933 0.033074 0.055 Uiso 1 1 calc R U . . .
C36B C 1.1766(7) 0.6090(6) 0.0305(2) 0.046(2) Uani 1 1 d . . . . .
H36A H 1.235299 0.585170 0.029260 0.069 Uiso 1 1 calc R U . . .
H36B H 1.187664 0.653279 0.047441 0.069 Uiso 1 1 calc R U . . .
H36C H 1.162299 0.629242 0.011209 0.069 Uiso 1 1 calc R U . . .
O31 O 0.3216(6) -0.0663(5) 0.48131(18) 0.0537(18) Uani 1 1 d . . . . .
H31 H 0.261304 -0.071270 0.476589 0.081 Uiso 1 1 calc R U . . .
C310 C 0.4935(9) -0.0321(7) 0.4476(3) 0.054(3) Uani 1 1 d . . . . .
H31A H 0.474437 -0.084564 0.454782 0.065 Uiso 1 1 calc R U . . .
H31B H 0.565647 -0.017547 0.450118 0.065 Uiso 1 1 calc R U . . .
C311 C 0.3654(8) 0.0116(7) 0.4821(2) 0.049(2) Uani 1 1 d . . . . .
C312 C 0.3252(7) 0.0725(7) 0.4985(2) 0.046(2) Uani 1 1 d . . . . .
C313 C 0.3735(8) 0.1510(7) 0.5008(3) 0.055(3) Uani 1 1 d . . . . .
H313 H 0.347873 0.192654 0.511844 0.066 Uiso 1 1 calc R U . . .
C314 C 0.4612(7) 0.1695(7) 0.4867(2) 0.061(3) Uani 1 1 d D . . . .
C315 C 0.4978(8) 0.1091(7) 0.4704(3) 0.054(3) Uani 1 1 d . . . . .
H315 H 0.557063 0.122246 0.461235 0.065 Uiso 1 1 calc R U . . .
C316 C 0.4512(8) 0.0305(7) 0.4669(3) 0.053(3) Uani 1 1 d . . . . .
S31 S 0.5272(2) 0.2697(2) 0.49047(10) 0.0950(15) Uani 1 1 d D . . . .
O311 O 0.4663(7) 0.3212(6) 0.5051(2) 0.073(2) Uiso 0.6667 1 d D . P F 1
O312 O 0.6227(6) 0.2765(7) 0.5048(3) 0.073(2) Uiso 0.6667 1 d D . P F 1
O313 O 0.5316(8) 0.2869(7) 0.4576(2) 0.073(2) Uiso 0.6667 1 d D . P F 1
O314 O 0.4585(10) 0.3231(7) 0.4960(5) 0.073(2) Uiso 0.3333 1 d D . P F 2
O315 O 0.5963(12) 0.2777(9) 0.5188(3) 0.073(2) Uiso 0.3333 1 d D . P F 2
O316 O 0.5803(13) 0.2790(9) 0.4641(3) 0.073(2) Uiso 0.3333 1 d D . P F 2
O32 O 0.1326(6) -0.0727(5) 0.46634(17) 0.0539(18) Uani 1 1 d . . . . .
H32 H 0.123801 -0.092782 0.447780 0.081 Uiso 1 1 calc R U . . .
C320 C 0.2308(8) 0.0527(7) 0.5132(2) 0.047(2) Uani 1 1 d . . . . .
H32A H 0.224456 -0.002090 0.518653 0.056 Uiso 1 1 calc R U . . .
H32E H 0.234207 0.090204 0.532384 0.056 Uiso 1 1 calc R U . . .
C321 C 0.0954(8) -0.0036(5) 0.4702(2) 0.043(2) Uani 1 1 d . . . . .
C322 C 0.0135(7) -0.0002(6) 0.4513(2) 0.043(2) Uani 1 1 d . . . . .
C323 C -0.0272(8) 0.0678(6) 0.4565(3) 0.050(3) Uani 1 1 d . . . . .
H323 H -0.083049 0.072542 0.443844 0.061 Uiso 1 1 calc R U . . .
C324 C 0.0127(7) 0.1291(6) 0.4801(2) 0.052(3) Uani 1 1 d D . . . .
C325 C 0.0954(8) 0.1253(6) 0.4980(3) 0.047(2) Uani 1 1 d . . . . .
H325 H 0.122185 0.168180 0.513811 0.057 Uiso 1 1 calc R U . . .
C326 C 0.1415(7) 0.0574(7) 0.4931(2) 0.045(2) Uani 1 1 d . . . . .
S32 S -0.0433(2) 0.21513(19) 0.48516(8) 0.0722(9) Uani 1 1 d D . . . .
O321 O 0.0122(9) 0.2692(6) 0.5104(3) 0.0662(19) Uiso 0.5 1 d D . P G 1
O322 O -0.0305(10) 0.2501(7) 0.4562(2) 0.0662(19) Uiso 0.5 1 d D . P G 1
O323 O -0.1441(6) 0.1884(7) 0.4884(3) 0.0662(19) Uiso 0.5 1 d D . P G 1
O324 O -0.0230(9) 0.2459(7) 0.5180(2) 0.0662(19) Uiso 0.5 1 d D . P G 2
O325 O -0.0046(9) 0.2693(6) 0.4657(3) 0.0662(19) Uiso 0.5 1 d D . P G 2
O326 O -0.1486(6) 0.1840(7) 0.4785(3) 0.0662(19) Uiso 0.5 1 d D . P G 2
O33 O 0.1202(6) -0.1576(5) 0.41104(19) 0.061(2) Uani 1 1 d . . . . .
H33 H 0.180625 -0.147386 0.416198 0.091 Uiso 1 1 calc R U . . .
C330 C -0.0313(8) -0.0671(6) 0.4255(2) 0.046(2) Uani 1 1 d . . . . .
H33A H -0.031115 -0.119261 0.432833 0.056 Uiso 1 1 calc R U . . .
H33B H -0.100134 -0.063058 0.420314 0.056 Uiso 1 1 calc R U . . .
C331 C 0.0978(8) -0.1076(6) 0.3907(3) 0.049(2) Uani 1 1 d . . . . .
C332 C 0.1477(8) -0.1023(7) 0.3649(3) 0.052(3) Uani 1 1 d . . . . .
C333 C 0.1179(8) -0.0564(7) 0.3442(3) 0.051(3) Uani 1 1 d . . . . .
H333 H 0.149757 -0.052949 0.325943 0.062 Uiso 1 1 calc R U . . .
C334 C 0.0443(8) -0.0160(7) 0.3490(3) 0.050(2) Uani 1 1 d . . . . .
C335 C -0.0039(8) -0.0192(6) 0.3745(3) 0.051(3) Uani 1 1 d . . . . .
H335 H -0.055089 0.010033 0.377348 0.061 Uiso 1 1 calc R U . . .
C336 C 0.0213(7) -0.0655(6) 0.3968(2) 0.045(2) Uani 1 1 d . . . . .
S33 S 0.0141(2) 0.0464(2) 0.32215(7) 0.0614(7) Uani 1 1 d . . . . .
O331 O 0.0788(8) 0.1231(6) 0.3317(2) 0.079(3) Uani 1 1 d . . . . .
O332 O 0.0320(6) 0.0111(5) 0.29248(18) 0.062(2) Uani 1 1 d . . . . .
O333 O -0.0883(7) 0.0511(6) 0.3246(2) 0.075(3) Uani 1 1 d . . . . .
O34 O 0.3169(6) -0.1322(5) 0.42198(18) 0.0570(19) Uani 1 1 d . . . . .
H34 H 0.324027 -0.105243 0.439524 0.085 Uiso 1 1 calc R U . . .
C340 C 0.2329(8) -0.1457(7) 0.3598(2) 0.051(3) Uani 1 1 d . . . . .
H34A H 0.223350 -0.193929 0.370245 0.062 Uiso 1 1 calc R U . . .
H34E H 0.232593 -0.163685 0.337626 0.062 Uiso 1 1 calc R U . . .
C341 C 0.3677(8) -0.0883(7) 0.4023(2) 0.050(3) Uani 1 1 d . . . . .
C342 C 0.4580(8) -0.0397(7) 0.4137(3) 0.053(3) Uani 1 1 d . . . . .
C343 C 0.5113(8) 0.0014(7) 0.3939(3) 0.050(3) Uani 1 1 d . . . . .
H343 H 0.572183 0.035129 0.401190 0.061 Uiso 1 1 calc R U . . .
C344 C 0.4783(7) -0.0057(6) 0.3640(2) 0.051(3) Uani 1 1 d D . . . .
C345 C 0.3894(8) -0.0527(7) 0.3524(2) 0.054(3) Uani 1 1 d . . . . .
H345 H 0.367789 -0.056382 0.331312 0.065 Uiso 1 1 calc R U . . .
C346 C 0.3319(8) -0.0943(7) 0.3716(3) 0.052(3) Uani 1 1 d . . . . .
S34 S 0.5521(2) 0.0489(2) 0.33942(7) 0.0644(8) Uani 1 1 d D . . . .
O341 O 0.4993(9) 0.0377(8) 0.3096(2) 0.086(2) Uiso 0.6667 1 d D . P H 1
O342 O 0.5710(9) 0.1339(6) 0.3536(3) 0.086(2) Uiso 0.6667 1 d D . P H 1
O343 O 0.6440(7) 0.0195(7) 0.3390(3) 0.086(2) Uiso 0.6667 1 d D . P H 1
O344 O 0.4991(12) 0.1083(10) 0.3295(4) 0.086(2) Uiso 0.3333 1 d D . P H 2
O345 O 0.6451(9) 0.0850(11) 0.3568(4) 0.086(2) Uiso 0.3333 1 d D . P H 2
O346 O 0.5654(14) -0.0098(9) 0.3136(3) 0.086(2) Uiso 0.3333 1 d D . P H 2
N31C N -0.0055(8) 0.4910(7) 0.4411(2) 0.067(3) Uani 1 1 d . . . . .
N31A N 0.5769(7) 0.5048(6) 0.2667(3) 0.061(3) Uani 1 1 d . . . . .
C1C C 0.2437(8) 0.3784(7) 0.4626(3) 0.054(3) Uani 1 1 d . . . . .
C2C C 0.1693(9) 0.3985(7) 0.4449(3) 0.059(3) Uani 1 1 d . . . . .
H2C H 0.116682 0.357954 0.435395 0.071 Uiso 1 1 calc R U . . .
C3C C 0.1708(11) 0.4786(8) 0.4409(3) 0.067(4) Uani 1 1 d . . . . .
C4C C 0.2448(10) 0.5358(8) 0.4534(3) 0.070(4) Uani 1 1 d . . . . .
H4C H 0.245366 0.589697 0.450224 0.084 Uiso 1 1 calc R U . . .
C5C C 0.3222(10) 0.5168(8) 0.4712(3) 0.065(3) Uani 1 1 d . . . . .
H5C H 0.375173 0.557638 0.480241 0.079 Uiso 1 1 calc R U . . .
C6C C 0.3206(9) 0.4368(7) 0.4755(3) 0.062(3) Uani 1 1 d . . . . .
H6C H 0.372972 0.423238 0.487314 0.074 Uiso 1 1 calc R U . . .
C10C C 0.2401(10) 0.2932(7) 0.4684(3) 0.063(3) Uani 1 1 d . . . . .
H10E H 0.295647 0.291405 0.483322 0.075 Uiso 1 1 calc R U . . .
H10F H 0.179011 0.274768 0.477650 0.075 Uiso 1 1 calc R U . . .
N11C N 0.2443(7) 0.2386(6) 0.4405(2) 0.060(2) Uani 1 1 d . . . . .
C12C C 0.3192(12) 0.2350(9) 0.4263(4) 0.085(5) Uani 1 1 d . . . . .
H12E H 0.381895 0.267196 0.432388 0.102 Uiso 1 1 calc R U . . .
N13C N 0.2970(9) 0.1784(6) 0.4011(3) 0.069(3) Uani 1 1 d . . . . .
C14C C 0.206(2) 0.1456(17) 0.4014(6) 0.150(9) Uani 1 1 d . U . . .
H14E H 0.169648 0.102170 0.387328 0.180 Uiso 1 1 calc R U . . .
C15C C 0.1731(16) 0.1856(13) 0.4257(5) 0.117(6) Uani 1 1 d . U . . .
H15D H 0.107838 0.176386 0.431036 0.140 Uiso 1 1 calc R U . . .
C16C C 0.3620(16) 0.1539(14) 0.3780(5) 0.130(7) Uani 1 1 d . U . . .
H16G H 0.425077 0.190968 0.381513 0.195 Uiso 1 1 calc R U . . .
H16H H 0.331905 0.155156 0.357448 0.195 Uiso 1 1 calc R U . . .
H16I H 0.372114 0.099527 0.379881 0.195 Uiso 1 1 calc R U . . .
N33A N 0.5924(8) 0.5522(7) 0.3151(3) 0.067(3) Uani 1 1 d . . . . .
N33C N -0.1326(8) 0.4406(8) 0.4617(3) 0.073(3) Uani 1 1 d . . . . .
C35C C -0.0233(11) 0.5493(8) 0.4632(3) 0.070(4) Uani 1 1 d . . . . .
H35C H 0.013852 0.601945 0.468616 0.084 Uiso 1 1 calc R U . . .
C30A C 0.5909(10) 0.4957(9) 0.2329(3) 0.074(4) Uani 1 1 d . . . . .
H30C H 0.631352 0.545666 0.228349 0.089 Uiso 1 1 calc R U . . .
H30D H 0.627075 0.451711 0.228036 0.089 Uiso 1 1 calc R U . . .
C34C C -0.1024(10) 0.5176(9) 0.4754(3) 0.070(4) Uani 1 1 d . . . . .
H34C H -0.132958 0.544231 0.491094 0.084 Uiso 1 1 calc R U . . .
C32A C 0.6241(9) 0.5613(7) 0.2889(3) 0.065(3) Uani 1 1 d . . . . .
H32C H 0.675037 0.603363 0.285706 0.078 Uiso 1 1 calc R U . . .
C32C C -0.0713(9) 0.4259(8) 0.4410(3) 0.067(3) Uani 1 1 d . . . . .
H32D H -0.074515 0.376360 0.428190 0.080 Uiso 1 1 calc R U . . .
C36C C -0.2156(11) 0.3800(10) 0.4681(4) 0.093(5) Uani 1 1 d . . . . .
H36D H -0.220051 0.330554 0.453795 0.140 Uiso 1 1 calc R U . . .
H36E H -0.276368 0.400511 0.465626 0.140 Uiso 1 1 calc R U . . .
H36F H -0.205206 0.368721 0.489167 0.140 Uiso 1 1 calc R U . . .
C34A C 0.5201(10) 0.4836(9) 0.3112(4) 0.081(4) Uani 1 1 d . . . . .
H34D H 0.484728 0.461280 0.326631 0.097 Uiso 1 1 calc R U . . .
C36A C 0.6275(12) 0.6035(9) 0.3442(3) 0.081(4) Uani 1 1 d . . . . .
H36G H 0.572965 0.624536 0.352875 0.121 Uiso 1 1 calc R U . . .
H36H H 0.677878 0.648179 0.340633 0.121 Uiso 1 1 calc R U . . .
H36I H 0.655156 0.572338 0.358468 0.121 Uiso 1 1 calc R U . . .
C35A C 0.5108(10) 0.4559(9) 0.2817(4) 0.079(4) Uani 1 1 d . . . . .
H35A H 0.465836 0.409660 0.272074 0.095 Uiso 1 1 calc R U . . .
C30C C 0.0803(10) 0.4967(10) 0.4231(4) 0.081(4) Uani 1 1 d . . . . .
H30E H 0.095974 0.551373 0.417530 0.097 Uiso 1 1 calc R U . . .
H30F H 0.063838 0.458490 0.403931 0.097 Uiso 1 1 calc R U . . .
O01W O 1.1722(5) 0.7239(5) -0.04368(18) 0.0523(18) Uani 1 1 d . . . . .
O02W O 0.8819(6) 0.7237(5) 0.1169(2) 0.072(2) Uani 1 1 d . . . . .
O03W O 0.2901(6) 0.9713(5) 0.0765(2) 0.065(2) Uani 1 1 d . . . . .
O04W O 0.9727(9) 0.7954(8) 0.2039(3) 0.106(4) Uani 1 1 d . . . . .
O05W O 1.0496(7) 0.5384(6) 0.2889(2) 0.079(3) Uani 1 1 d . U . . .
O06W O 0.8862(7) 1.1826(6) 0.2310(2) 0.075(2) Uani 1 1 d . . . . .
O07W O 0.2661(7) -0.0917(6) 0.2799(2) 0.076(3) Uani 1 1 d . . . . .
O08W O 0.7827(9) 0.2530(7) 0.5406(3) 0.103(4) Uani 1 1 d . . . . .
O09W O 0.0127(12) 0.2743(13) 0.2818(4) 0.169(8) Uani 1 1 d . . . . .
O19W O -0.097(3) 0.428(2) 0.1452(8) 0.155(12) Uiso 0.5 1 d . . P . .
O29W O 0.806(2) 0.084(2) 0.3857(8) 0.143(11) Uiso 0.5 1 d . . P I 2
O31W O 0.2434(11) 0.5159(8) 0.2892(3) 0.127(5) Uani 1 1 d . . . . .
O32W O 1.0908(9) 0.8164(11) 0.2599(3) 0.142(6) Uani 1 1 d . . . . .
O33W O 0.5836(8) 0.2570(9) 0.3194(4) 0.130(5) Uani 1 1 d D U . . .
O34W O 0.1143(11) -0.3197(10) 0.4086(4) 0.131(5) Uani 1 1 d . U . . .
O35W O 1.1069(13) 0.6126(11) 0.3529(4) 0.114(5) Uani 0.75 1 d . U P . .
O36W O -0.1604(13) 0.1935(11) 0.3357(4) 0.115(5) Uani 0.75 1 d . U P J 2
O37W O 0.0483(15) 0.2578(13) 0.3675(5) 0.084(5) Uani 0.5 1 d . U P K 1
O38W O -0.2931(14) 0.1716(12) 0.4341(4) 0.096(5) Uani 0.605(15) 1 d . U P L 1
O39W O -0.370(2) 0.2230(19) 0.4125(7) 0.096(5) Uani 0.395(15) 1 d . U P L 2
O41W O -0.0571(14) 0.6397(12) 0.1943(5) 0.076(5) Uani 0.5 1 d . U P . .
O42W O -0.0927(17) 0.2238(15) 0.4027(6) 0.098(7) Uani 0.5 1 d . U P M 2
O43W O 0.0517(17) 0.4135(15) 0.2471(6) 0.102(7) Uani 0.5 1 d . U P . .
O44W O 0.7227(16) 1.2014(14) 0.2867(5) 0.090(6) Uani 0.5 1 d . U P N 1
O45W O 0.870(2) 0.4047(19) 0.2077(7) 0.129(10) Uani 0.5 1 d . U P O 1
O46W O 0.755(2) 0.378(2) 0.2708(8) 0.142(11) Uani 0.5 1 d . U P . .

loop_
_atom_site_aniso_label
_atom_site_aniso_U_11
_atom_site_aniso_U_22
_atom_site_aniso_U_33
_atom_site_aniso_U_23
_atom_site_aniso_U_13
_atom_site_aniso_U_12
Ce1 0.0533(4) 0.0721(5) 0.0450(4) 0.0113(3) -0.0036(3) -0.0078(3)
O11W 0.066(5) 0.091(7) 0.080(6) 0.034(5) 0.000(5) -0.014(5)
O12W 0.110(8) 0.075(7) 0.070(6) -0.004(5) -0.003(5) 0.015(6)
O13W 0.099(6) 0.099(7) 0.117(7) 0.005(6) 0.037(6) 0.019(6)
O14W 0.074(6) 0.092(7) 0.070(6) 0.040(5) -0.021(5) -0.020(5)
O15W 0.080(6) 0.070(6) 0.060(5) 0.004(4) 0.002(4) 0.007(5)
O16W 0.049(5) 0.183(13) 0.070(6) 0.048(7) -0.002(4) 0.004(6)
O17W 0.070(6) 0.081(7) 0.092(7) 0.034(6) -0.012(5) 0.007(5)
O18W 0.114(9) 0.154(13) 0.069(7) -0.025(7) -0.029(6) 0.010(8)
Ce2 0.0403(3) 0.0490(4) 0.0499(3) 0.0130(3) -0.0001(2) 0.0096(2)
O21W 0.062(5) 0.042(4) 0.090(6) 0.008(4) -0.013(4) 0.006(4)
O22W 0.051(5) 0.084(7) 0.114(8) -0.039(6) -0.002(5) 0.014(5)
O23W 0.050(4) 0.052(5) 0.074(5) 0.007(4) 0.013(4) 0.006(3)
O24W 0.062(5) 0.048(5) 0.064(5) 0.009(4) -0.001(4) 0.018(4)
O25W 0.052(5) 0.082(7) 0.102(7) 0.047(6) 0.025(4) 0.020(4)
O26W 0.064(5) 0.084(7) 0.097(7) 0.047(6) 0.006(5) 0.025(5)
O27W 0.058(5) 0.072(6) 0.112(8) 0.037(6) 0.008(5) 0.022(4)
O28W 0.090(6) 0.105(8) 0.045(5) 0.001(5) -0.009(4) 0.040(6)
Na1 0.041(2) 0.046(2) 0.053(2) -0.0012(18) 0.0009(16) 0.0079(17)
O10W 0.044(4) 0.049(4) 0.055(4) 0.002(3) 0.002(3) 0.012(3)
O20W 0.046(4) 0.066(5) 0.049(4) -0.003(4) -0.002(3) 0.016(3)
O30W 0.054(4) 0.043(4) 0.054(4) 0.005(3) 0.001(3) 0.010(3)
O40W 0.040(3) 0.047(4) 0.048(4) 0.002(3) 0.003(3) 0.010(3)
Cl1 0.113(6) 0.125(7) 0.117(6) 0.029(5) 0.018(5) 0.029(5)
Cl2 0.121(7) 0.103(7) 0.100(6) -0.030(5) -0.025(5) 0.058(5)
O11 0.062(4) 0.033(4) 0.041(4) 0.007(3) 0.003(3) 0.004(3)
C110 0.071(7) 0.036(6) 0.043(6) 0.008(4) 0.008(5) 0.015(5)
C111 0.040(4) 0.036(4) 0.042(4) 0.005(3) 0.003(3) 0.005(3)
C112 0.046(4) 0.038(4) 0.045(4) 0.009(3) 0.000(3) 0.002(3)
C113 0.045(4) 0.044(4) 0.046(4) 0.010(3) 0.000(3) 0.001(3)
C114 0.034(5) 0.046(6) 0.052(6) 0.004(5) 0.006(4) -0.002(4)
C115 0.045(5) 0.039(6) 0.052(6) 0.010(4) 0.004(4) 0.004(4)
C116 0.045(5) 0.023(5) 0.051(6) 0.000(4) 0.002(4) 0.001(4)
S11 0.0509(14) 0.0502(15) 0.0450(14) 0.0057(11) 0.0069(11) -0.0023(11)
O111 0.059(4) 0.058(5) 0.041(4) 0.010(3) 0.007(3) -0.001(4)
O112 0.069(5) 0.046(5) 0.063(5) 0.007(4) 0.015(4) -0.009(4)
O113 0.049(4) 0.063(5) 0.048(4) 0.004(4) 0.005(3) 0.001(4)
O12 0.046(4) 0.036(4) 0.048(4) 0.001(3) 0.002(3) 0.001(3)
C120 0.047(6) 0.044(6) 0.046(6) 0.009(5) 0.002(4) 0.003(4)
C121 0.043(5) 0.036(5) 0.043(5) 0.008(4) -0.004(4) 0.008(4)
C122 0.045(5) 0.033(5) 0.041(5) 0.008(4) 0.004(4) 0.012(4)
C123 0.041(5) 0.038(5) 0.045(5) 0.012(4) -0.003(4) 0.008(4)
C124 0.040(5) 0.049(6) 0.049(6) 0.004(5) -0.007(4) 0.010(4)
C125 0.054(6) 0.040(6) 0.049(6) 0.010(5) -0.003(5) 0.005(5)
C126 0.044(5) 0.044(6) 0.039(5) 0.012(4) -0.008(4) 0.005(4)
S12 0.0451(13) 0.0463(14) 0.0485(14) 0.0042(11) 0.0009(10) 0.0105(11)
O121 0.059(5) 0.045(4) 0.073(5) 0.004(4) 0.013(4) 0.015(4)
O122 0.049(4) 0.072(6) 0.058(5) -0.011(4) -0.002(3) 0.016(4)
O123 0.088(6) 0.070(6) 0.056(5) 0.011(4) 0.016(4) 0.027(5)
O13 0.057(4) 0.028(4) 0.056(4) 0.003(3) 0.010(3) 0.006(3)
C130 0.052(6) 0.031(5) 0.048(6) 0.005(4) 0.002(4) 0.010(4)
C131 0.050(6) 0.042(6) 0.048(6) 0.013(5) 0.014(4) 0.010(4)
C132 0.038(5) 0.054(7) 0.056(6) 0.013(5) 0.015(4) 0.015(5)
C133 0.043(5) 0.049(6) 0.058(7) 0.012(5) 0.006(5) 0.014(5)
C134 0.045(5) 0.040(6) 0.049(6) 0.003(4) 0.004(4) 0.004(4)
C135 0.053(6) 0.040(6) 0.045(6) 0.005(4) 0.011(5) 0.008(4)
C136 0.043(5) 0.038(5) 0.053(6) 0.012(4) 0.013(4) 0.008(4)
S13 0.0467(14) 0.0525(16) 0.0612(17) 0.0056(13) -0.0024(12) 0.0069(12)
O131 0.078(6) 0.087(7) 0.095(8) 0.004(6) -0.027(5) 0.036(5)
O132 0.058(5) 0.046(5) 0.081(6) -0.001(4) 0.013(4) -0.008(4)
O133 0.055(4) 0.056(5) 0.064(5) 0.004(4) 0.013(4) 0.002(4)
O14 0.065(4) 0.037(4) 0.046(4) 0.007(3) 0.013(3) 0.011(3)
C140 0.049(6) 0.054(7) 0.065(7) 0.019(5) 0.025(5) 0.021(5)
C141 0.063(6) 0.033(5) 0.044(6) 0.009(4) 0.012(5) 0.019(5)
C142 0.056(6) 0.027(5) 0.042(5) 0.003(4) 0.010(4) 0.015(4)
C143 0.052(6) 0.038(6) 0.058(7) 0.008(5) 0.013(5) 0.017(5)
C144 0.060(6) 0.044(6) 0.044(6) 0.007(4) 0.014(5) 0.026(5)
C145 0.047(6) 0.038(6) 0.063(7) 0.009(5) 0.015(5) 0.012(4)
C146 0.054(6) 0.037(5) 0.052(6) 0.014(4) 0.016(5) 0.020(5)
S14 0.0521(14) 0.0492(15) 0.0520(15) 0.0116(12) 0.0079(11) 0.0193(12)
O141 0.075(5) 0.057(5) 0.056(5) 0.001(4) 0.015(4) 0.030(4)
O142 0.085(6) 0.047(5) 0.065(5) 0.013(4) 0.000(4) 0.016(4)
O143 0.058(5) 0.097(7) 0.067(6) 0.021(5) 0.011(4) 0.021(5)
C1A 0.070(8) 0.048(7) 0.058(7) 0.010(5) 0.010(6) -0.001(6)
C2A 0.062(7) 0.048(7) 0.062(7) 0.007(5) 0.006(6) 0.015(5)
C3A 0.074(8) 0.052(7) 0.066(8) 0.018(6) 0.009(6) 0.008(6)
C4A 0.098(10) 0.038(6) 0.073(9) 0.010(6) 0.016(8) 0.021(6)
C5A 0.138(14) 0.043(8) 0.068(9) -0.002(6) 0.016(9) 0.024(8)
C6A 0.113(12) 0.068(9) 0.053(8) 0.017(7) -0.003(7) -0.019(9)
C10A 0.063(7) 0.055(8) 0.077(9) 0.025(6) 0.004(6) -0.011(6)
N11A 0.052(5) 0.056(6) 0.055(6) 0.015(5) 0.000(4) 0.002(4)
C12A 0.069(7) 0.059(8) 0.056(7) 0.011(6) 0.011(6) 0.006(6)
N13A 0.062(6) 0.055(6) 0.063(6) 0.009(5) -0.008(5) 0.005(5)
C14A 0.047(7) 0.058(8) 0.132(13) 0.044(8) 0.006(7) -0.001(6)
C15A 0.053(7) 0.064(9) 0.107(11) 0.035(8) 0.002(7) 0.011(6)
C16A 0.105(11) 0.052(8) 0.072(9) 0.012(6) 0.011(8) 0.018(7)
O15 0.086(6) 0.054(5) 0.061(5) -0.007(4) -0.016(4) 0.026(4)
C150 0.080(8) 0.062(8) 0.061(8) 0.003(6) -0.019(6) 0.033(7)
C151 0.060(7) 0.048(7) 0.065(8) -0.010(6) -0.013(6) 0.013(5)
C152 0.055(6) 0.034(6) 0.084(9) 0.008(6) -0.021(6) 0.000(5)
C153 0.061(7) 0.053(7) 0.079(9) 0.025(6) 0.001(6) 0.004(6)
C154 0.064(7) 0.054(8) 0.076(9) 0.010(6) -0.004(6) -0.007(6)
C155 0.059(7) 0.057(8) 0.073(9) 0.012(6) -0.007(6) 0.005(6)
C156 0.055(7) 0.055(7) 0.065(8) 0.000(6) -0.019(6) 0.013(5)
S15 0.125(4) 0.099(3) 0.107(3) 0.030(3) 0.044(3) -0.003(3)
O16 0.088(6) 0.047(5) 0.066(5) -0.001(4) -0.013(4) 0.028(4)
C160 0.062(7) 0.031(6) 0.096(10) 0.007(6) -0.015(6) 0.011(5)
C161 0.063(7) 0.039(6) 0.068(8) -0.007(5) -0.011(6) 0.025(5)
C162 0.054(6) 0.034(5) 0.063(7) -0.005(5) 0.001(5) 0.022(5)
C163 0.052(6) 0.037(6) 0.063(7) 0.003(5) 0.002(5) 0.014(5)
C164 0.047(6) 0.043(6) 0.070(8) 0.006(5) -0.002(5) 0.013(5)
C165 0.050(6) 0.045(6) 0.075(8) 0.009(6) 0.002(5) 0.017(5)
C166 0.051(6) 0.034(6) 0.083(9) 0.008(5) -0.009(6) 0.014(5)
S16 0.0492(15) 0.0578(17) 0.0619(17) 0.0165(13) -0.0018(12) 0.0043(12)
O161 0.060(5) 0.086(7) 0.066(5) 0.022(5) 0.000(4) -0.007(5)
O162 0.067(5) 0.069(6) 0.078(6) 0.027(5) 0.010(4) 0.025(4)
O163 0.059(5) 0.072(6) 0.076(6) 0.016(5) 0.014(4) 0.005(4)
O17 0.071(6) 0.096(8) 0.082(7) 0.028(6) 0.001(5) 0.002(5)
C170 0.061(7) 0.065(8) 0.061(7) 0.003(6) -0.001(6) 0.020(6)
C171 0.068(8) 0.072(9) 0.063(8) 0.025(7) 0.023(6) 0.022(7)
C172 0.080(9) 0.098(12) 0.073(9) 0.048(9) 0.019(7) 0.031(9)
C173 0.117(12) 0.069(10) 0.080(10) 0.037(8) 0.039(9) 0.040(9)
C174 0.107(11) 0.063(9) 0.060(8) 0.017(6) 0.023(8) 0.025(8)
C175 0.104(10) 0.071(9) 0.048(7) 0.019(6) 0.015(7) 0.027(8)
C176 0.072(8) 0.061(8) 0.051(7) 0.010(6) 0.010(6) 0.012(6)
S17 0.184(5) 0.058(2) 0.076(3) 0.0034(19) 0.034(3) 0.020(3)
O18 0.104(7) 0.107(8) 0.054(5) 0.016(5) 0.008(5) 0.046(6)
C180 0.102(12) 0.113(14) 0.109(13) 0.075(12) 0.024(10) 0.039(11)
C181 0.066(8) 0.082(10) 0.054(7) 0.025(7) -0.002(6) 0.030(7)
C182 0.072(8) 0.064(8) 0.055(7) 0.013(6) -0.019(6) 0.032(6)
C183 0.062(7) 0.066(9) 0.075(9) 0.004(7) 0.000(6) 0.030(6)
C184 0.073(9) 0.060(9) 0.136(16) -0.003(9) -0.009(9) 0.014(7)
C185 0.085(11) 0.044(8) 0.164(18) 0.034(10) -0.001(11) 0.013(7)
C186 0.075(9) 0.072(10) 0.088(10) 0.035(8) 0.009(7) 0.034(7)
O21 0.029(3) 0.028(3) 0.066(4) 0.000(3) 0.005(3) 0.004(2)
C210 0.044(5) 0.036(5) 0.037(5) 0.001(4) 0.003(4) 0.012(4)
C211 0.026(4) 0.035(5) 0.045(5) 0.010(4) -0.001(4) 0.008(4)
C212 0.029(4) 0.031(5) 0.048(5) 0.001(4) -0.002(4) 0.015(4)
C213 0.035(4) 0.031(5) 0.037(5) 0.008(4) 0.010(4) 0.013(4)
C214 0.039(5) 0.032(5) 0.039(5) 0.006(4) 0.001(4) 0.009(4)
C215 0.032(4) 0.036(5) 0.041(5) 0.007(4) 0.000(4) 0.016(4)
C216 0.036(5) 0.030(5) 0.038(5) 0.005(4) 0.000(4) 0.007(4)
S21 0.0298(10) 0.0298(11) 0.0571(14) 0.0034(10) 0.0044(9) 0.0044(8)
O211 0.034(3) 0.022(3) 0.090(6) -0.002(3) 0.014(3) 0.011(3)
O212 0.038(3) 0.037(4) 0.062(4) 0.004(3) 0.008(3) 0.004(3)
O213 0.041(4) 0.043(4) 0.060(5) 0.003(3) -0.005(3) 0.006(3)
O22 0.037(3) 0.041(4) 0.043(4) 0.005(3) 0.008(3) 0.007(3)
C220 0.033(4) 0.033(5) 0.043(5) 0.003(4) 0.004(4) 0.009(4)
C221 0.034(5) 0.034(5) 0.046(5) 0.007(4) 0.003(4) 0.010(4)
C222 0.048(5) 0.035(5) 0.037(5) 0.000(4) 0.008(4) 0.009(4)
C223 0.036(5) 0.043(6) 0.041(5) 0.001(4) 0.003(4) 0.011(4)
C224 0.031(4) 0.034(5) 0.050(6) 0.009(4) 0.003(4) 0.009(4)
C225 0.032(4) 0.034(5) 0.047(5) -0.001(4) -0.005(4) 0.011(4)
C226 0.030(4) 0.033(5) 0.040(5) 0.001(4) 0.004(4) 0.011(4)
S22 0.0375(12) 0.0482(14) 0.0469(13) 0.0141(11) -0.0012(10) 0.0007(10)
O221 0.043(4) 0.046(4) 0.047(4) 0.008(3) 0.004(3) 0.005(3)
O222 0.036(4) 0.057(5) 0.063(5) 0.014(4) 0.005(3) 0.001(3)
O223 0.058(4) 0.039(4) 0.057(5) 0.012(3) -0.004(3) -0.007(3)
O23 0.041(3) 0.033(3) 0.041(4) 0.006(3) 0.004(3) 0.007(3)
C230 0.033(4) 0.032(5) 0.039(5) 0.000(4) 0.003(4) -0.002(4)
C231 0.032(4) 0.020(4) 0.044(5) -0.001(4) 0.000(4) 0.000(3)
C232 0.022(4) 0.036(5) 0.050(5) 0.002(4) 0.000(4) 0.005(3)
C233 0.032(4) 0.025(4) 0.049(6) 0.000(4) 0.003(4) 0.005(3)
C234 0.033(5) 0.038(5) 0.048(6) -0.001(4) 0.002(4) 0.007(4)
C235 0.035(5) 0.033(5) 0.046(5) -0.001(4) -0.003(4) 0.001(4)
C236 0.033(4) 0.030(5) 0.039(5) 0.001(4) -0.004(4) 0.007(4)
S23 0.0471(13) 0.0419(14) 0.0452(13) 0.0055(10) -0.0055(10) 0.0113(10)
O231 0.039(4) 0.063(5) 0.039(4) 0.011(3) -0.003(3) 0.005(3)
O232 0.105(7) 0.034(4) 0.077(6) 0.008(4) -0.021(5) 0.012(4)
O233 0.046(4) 0.078(6) 0.045(4) 0.007(4) 0.003(3) 0.034(4)
O24 0.039(3) 0.027(3) 0.050(4) 0.007(3) 0.002(3) 0.008(3)
C240 0.037(5) 0.031(5) 0.044(5) 0.006(4) 0.001(4) -0.001(4)
C241 0.033(4) 0.025(4) 0.048(5) 0.006(4) 0.008(4) 0.004(3)
C242 0.034(4) 0.032(5) 0.033(4) 0.004(4) 0.010(3) 0.005(4)
C243 0.034(5) 0.035(5) 0.040(5) 0.003(4) 0.002(4) 0.002(4)
C244 0.034(4) 0.028(5) 0.038(5) 0.001(4) 0.005(4) 0.004(4)
C245 0.036(5) 0.029(5) 0.042(5) 0.008(4) -0.001(4) 0.007(4)
C246 0.035(5) 0.035(5) 0.038(5) 0.005(4) 0.007(4) 0.000(4)
S24 0.0371(11) 0.0301(11) 0.0463(13) 0.0052(9) 0.0005(9) 0.0068(9)
O241 0.042(4) 0.031(3) 0.057(4) 0.001(3) -0.002(3) 0.011(3)
O242 0.039(4) 0.045(4) 0.063(5) 0.012(3) 0.005(3) 0.015(3)
O243 0.051(4) 0.036(4) 0.048(4) 0.008(3) 0.004(3) 0.010(3)
C1B 0.028(4) 0.033(5) 0.050(6) 0.003(4) 0.001(4) -0.002(4)
C2B 0.047(5) 0.028(5) 0.048(6) 0.006(4) 0.002(4) 0.004(4)
C3B 0.040(5) 0.031(5) 0.042(5) 0.006(4) 0.007(4) 0.006(4)
C4B 0.045(5) 0.029(5) 0.046(5) 0.005(4) 0.000(4) 0.003(4)
C5B 0.037(5) 0.033(5) 0.055(6) 0.004(4) 0.007(4) -0.004(4)
C6B 0.033(5) 0.043(6) 0.052(6) 0.007(4) 0.003(4) 0.008(4)
C10B 0.039(5) 0.037(5) 0.050(6) 0.011(4) 0.000(4) 0.004(4)
N11B 0.034(4) 0.037(4) 0.050(5) 0.003(4) 0.002(3) 0.008(3)
C12B 0.029(5) 0.041(6) 0.061(7) 0.001(5) 0.003(4) 0.002(4)
N13B 0.044(5) 0.045(5) 0.057(6) 0.001(4) 0.001(4) 0.008(4)
C14B 0.038(5) 0.062(7) 0.054(7) 0.006(5) 0.010(5) 0.007(5)
C15B 0.034(5) 0.051(7) 0.064(7) 0.007(5) 0.002(5) -0.005(4)
C16B 0.048(6) 0.050(7) 0.078(9) -0.020(6) 0.005(6) -0.001(5)
C30B 0.037(5) 0.039(5) 0.048(6) 0.009(4) -0.006(4) 0.004(4)
N31B 0.042(4) 0.030(4) 0.048(5) 0.007(3) -0.005(3) 0.009(3)
C32B 0.047(5) 0.030(5) 0.051(6) 0.013(4) 0.005(4) 0.010(4)
N33B 0.040(4) 0.037(4) 0.044(5) 0.006(3) 0.005(3) 0.009(3)
C34B 0.045(5) 0.034(5) 0.045(5) 0.003(4) -0.003(4) 0.016(4)
C35B 0.047(6) 0.031(5) 0.056(6) 0.001(4) -0.013(5) 0.014(4)
C36B 0.048(6) 0.041(6) 0.052(6) 0.015(5) 0.005(4) 0.008(4)
O31 0.058(4) 0.047(5) 0.059(5) 0.006(3) 0.002(3) 0.020(3)
C310 0.065(7) 0.053(7) 0.051(6) 0.001(5) 0.007(5) 0.029(5)
C311 0.057(6) 0.052(7) 0.041(6) 0.007(5) -0.002(5) 0.023(5)
C312 0.048(5) 0.057(7) 0.032(5) 0.000(4) -0.002(4) 0.016(5)
C313 0.056(6) 0.055(7) 0.052(6) -0.012(5) -0.004(5) 0.025(5)
C314 0.050(6) 0.053(7) 0.073(8) -0.009(6) 0.000(6) 0.005(5)
C315 0.055(6) 0.058(7) 0.049(6) -0.005(5) 0.008(5) 0.016(5)
C316 0.052(6) 0.062(7) 0.047(6) -0.002(5) -0.008(5) 0.028(5)
S31 0.0561(18) 0.070(2) 0.141(4) -0.037(2) 0.029(2) -0.0058(16)
O32 0.072(5) 0.047(4) 0.047(4) 0.006(3) 0.003(3) 0.022(4)
C320 0.057(6) 0.046(6) 0.039(5) 0.004(4) 0.000(4) 0.015(5)
C321 0.060(6) 0.022(5) 0.050(6) 0.002(4) 0.017(5) 0.013(4)
C322 0.039(5) 0.041(6) 0.049(6) 0.009(4) 0.008(4) 0.000(4)
C323 0.048(6) 0.042(6) 0.059(7) 0.008(5) -0.001(5) 0.004(5)
C324 0.044(6) 0.049(7) 0.061(7) 0.001(5) -0.003(5) 0.008(5)
C325 0.057(6) 0.025(5) 0.057(6) -0.001(4) 0.009(5) 0.002(4)
C326 0.046(5) 0.047(6) 0.044(6) 0.007(4) 0.001(4) 0.009(4)
S32 0.0677(19) 0.0531(18) 0.094(2) -0.0083(16) -0.0129(16) 0.0277(15)
O33 0.078(5) 0.043(4) 0.062(5) 0.009(4) -0.001(4) 0.020(4)
C330 0.054(6) 0.037(6) 0.047(6) 0.008(4) 0.002(4) 0.003(4)
C331 0.055(6) 0.040(6) 0.050(6) 0.002(5) -0.006(5) 0.007(5)
C332 0.051(6) 0.049(6) 0.054(7) -0.002(5) -0.001(5) 0.010(5)
C333 0.062(7) 0.045(6) 0.048(6) 0.009(5) 0.006(5) 0.009(5)
C334 0.047(6) 0.046(6) 0.055(6) 0.004(5) 0.006(5) 0.007(5)
C335 0.046(6) 0.039(6) 0.070(7) 0.016(5) 0.002(5) 0.012(4)
C336 0.043(5) 0.044(6) 0.044(6) -0.001(4) -0.004(4) 0.000(4)
S33 0.0706(18) 0.0602(18) 0.0589(17) 0.0215(14) 0.0091(14) 0.0169(14)
O331 0.110(8) 0.058(6) 0.072(6) 0.022(5) 0.020(5) 0.009(5)
O332 0.068(5) 0.067(6) 0.053(5) 0.017(4) 0.001(4) 0.015(4)
O333 0.078(6) 0.088(7) 0.072(6) 0.027(5) 0.009(5) 0.039(5)
O34 0.079(5) 0.050(5) 0.049(4) 0.012(4) 0.008(4) 0.025(4)
C340 0.061(6) 0.057(7) 0.038(5) -0.005(5) -0.007(5) 0.026(5)
C341 0.056(6) 0.054(7) 0.046(6) 0.001(5) 0.004(5) 0.028(5)
C342 0.061(7) 0.046(6) 0.056(7) -0.002(5) 0.010(5) 0.031(5)
C343 0.052(6) 0.045(6) 0.059(7) 0.003(5) 0.011(5) 0.021(5)
C344 0.059(7) 0.047(6) 0.054(7) 0.008(5) 0.007(5) 0.023(5)
C345 0.066(7) 0.066(8) 0.040(6) 0.003(5) 0.009(5) 0.036(6)
C346 0.063(7) 0.049(6) 0.051(6) 0.004(5) 0.002(5) 0.031(5)
S34 0.0731(19) 0.0642(19) 0.0661(19) 0.0179(15) 0.0151(15) 0.0312(15)
N31C 0.083(7) 0.071(7) 0.059(6) 0.019(5) 0.014(5) 0.040(6)
N31A 0.060(6) 0.052(6) 0.071(7) 0.007(5) -0.006(5) 0.011(5)
C1C 0.058(6) 0.050(7) 0.058(7) 0.014(5) 0.017(5) 0.013(5)
C2C 0.068(7) 0.052(7) 0.057(7) 0.013(5) 0.015(6) 0.001(6)
C3C 0.091(9) 0.053(8) 0.067(8) 0.022(6) 0.037(7) 0.021(7)
C4C 0.083(9) 0.047(7) 0.084(9) 0.020(7) 0.031(7) 0.007(7)
C5C 0.064(7) 0.051(7) 0.083(9) 0.012(6) 0.028(7) 0.007(6)
C6C 0.067(7) 0.045(7) 0.071(8) 0.011(6) 0.011(6) 0.001(6)
C10C 0.085(9) 0.046(7) 0.060(7) 0.006(5) 0.016(6) 0.017(6)
N11C 0.065(6) 0.045(6) 0.068(6) 0.010(5) 0.006(5) 0.004(5)
C12C 0.088(10) 0.052(8) 0.120(14) 0.012(8) 0.034(10) 0.014(7)
N13C 0.100(8) 0.042(6) 0.071(7) 0.015(5) 0.020(6) 0.023(5)
C14C 0.148(10) 0.153(10) 0.147(10) 0.017(5) 0.021(5) 0.023(5)
C15C 0.112(7) 0.121(8) 0.113(8) 0.005(5) 0.017(5) 0.015(5)
C16C 0.143(11) 0.124(11) 0.136(11) 0.023(8) 0.038(8) 0.044(8)
N33A 0.071(7) 0.058(7) 0.071(7) 0.021(5) -0.011(5) 0.010(5)
N33C 0.064(7) 0.082(9) 0.082(8) 0.034(7) 0.016(6) 0.021(6)
C35C 0.087(9) 0.052(8) 0.074(9) 0.012(6) -0.009(7) 0.029(7)
C30A 0.068(8) 0.066(9) 0.097(11) 0.025(8) 0.021(7) 0.017(7)
C34C 0.082(9) 0.079(10) 0.062(8) 0.019(7) 0.013(7) 0.043(8)
C32A 0.057(7) 0.039(6) 0.096(10) 0.015(6) -0.009(7) 0.003(5)
C32C 0.067(8) 0.052(8) 0.084(9) 0.020(6) 0.024(7) 0.007(6)
C36C 0.075(10) 0.091(12) 0.125(14) 0.047(11) 0.026(9) 0.016(8)
C34A 0.074(9) 0.077(10) 0.082(10) 0.027(8) -0.020(7) -0.012(7)
C36A 0.104(11) 0.061(9) 0.071(9) 0.006(7) -0.019(8) 0.011(8)
C35A 0.070(9) 0.063(9) 0.096(12) 0.019(8) -0.007(7) -0.009(7)
C30C 0.080(9) 0.086(11) 0.091(11) 0.049(9) 0.017(8) 0.025(8)
O01W 0.043(4) 0.052(5) 0.062(5) 0.013(4) 0.006(3) 0.007(3)
O02W 0.067(5) 0.054(5) 0.101(7) 0.018(5) 0.014(5) 0.019(4)
O03W 0.071(5) 0.059(5) 0.063(5) 0.013(4) 0.004(4) 0.006(4)
O04W 0.104(8) 0.103(9) 0.118(10) 0.036(7) 0.033(7) 0.016(7)
O05W 0.076(4) 0.085(4) 0.063(4) 0.040(3) -0.014(3) -0.030(3)
O06W 0.073(6) 0.067(6) 0.084(7) 0.012(5) 0.010(5) 0.009(5)
O07W 0.087(6) 0.090(7) 0.055(5) 0.006(5) 0.001(4) 0.034(5)
O08W 0.106(8) 0.104(9) 0.122(10) 0.038(7) 0.049(7) 0.056(7)
O09W 0.135(13) 0.27(2) 0.120(13) 0.024(14) -0.004(10) 0.083(14)
O31W 0.169(13) 0.084(9) 0.116(11) 0.036(8) -0.011(9) -0.016(8)
O32W 0.088(8) 0.228(19) 0.111(11) 0.036(11) 0.032(7) 0.012(10)
O33W 0.129(6) 0.128(6) 0.133(6) 0.016(5) 0.003(4) 0.032(5)
O34W 0.126(6) 0.128(6) 0.141(6) 0.019(5) 0.013(5) 0.031(5)
O35W 0.112(7) 0.117(7) 0.115(7) 0.015(5) -0.003(5) 0.036(5)
O36W 0.118(7) 0.114(7) 0.115(7) 0.012(5) 0.004(5) 0.031(5)
O37W 0.083(7) 0.082(7) 0.084(7) 0.003(5) 0.019(5) 0.011(5)
O38W 0.092(5) 0.100(5) 0.092(5) 0.011(3) 0.014(3) 0.011(3)
O39W 0.092(5) 0.100(5) 0.092(5) 0.011(3) 0.014(3) 0.011(3)
O41W 0.074(6) 0.073(6) 0.079(6) 0.006(5) 0.014(5) 0.013(5)
O42W 0.094(8) 0.103(8) 0.100(8) 0.022(5) 0.011(5) 0.019(5)
O43W 0.098(8) 0.102(8) 0.107(8) 0.013(5) 0.008(5) 0.024(5)
O44W 0.088(7) 0.086(7) 0.093(7) -0.004(5) 0.009(5) 0.018(5)
O45W 0.129(10) 0.129(10) 0.129(10) 0.024(5) 0.010(5) 0.014(5)
O46W 0.143(12) 0.140(12) 0.142(12) 0.018(5) 0.010(5) 0.026(5)

loop_
_atom_type_symbol
_atom_type_description
_atom_type_scat_dispersion_real
_atom_type_scat_dispersion_imag
_atom_type_scat_source
C C 0.0181 0.0091 'International Tables Vol C Tables 4.2.6.8 and 6.1.1.4'
H H 0.0000 0.0000 'International Tables Vol C Tables 4.2.6.8 and 6.1.1.4'
N N 0.0311 0.0180 'International Tables Vol C Tables 4.2.6.8 and 6.1.1.4'
O O 0.0492 0.0322 'International Tables Vol C Tables 4.2.6.8 and 6.1.1.4'
Na Na 0.1353 0.1239 'International Tables Vol C Tables 4.2.6.8 and 6.1.1.4'
S S 0.3331 0.5567 'International Tables Vol C Tables 4.2.6.8 and 6.1.1.4'
Cl Cl 0.3639 0.7018 'International Tables Vol C Tables 4.2.6.8 and 6.1.1.4'
Ce Ce -1.8482 9.6596 'International Tables Vol C Tables 4.2.6.8 and 6.1.1.4'

loop_
_geom_angle_atom_site_label_1
_geom_angle_atom_site_label_2
_geom_angle_atom_site_label_3
_geom_angle
O18W Ce1 O13W 72.1(4)
O18W Ce1 O17W 76.9(4)
O13W Ce1 O17W 83.6(4)
O18W Ce1 O14W 130.2(4)
O13W Ce1 O14W 71.0(4)
O17W Ce1 O14W 66.8(3)
O18W Ce1 O16W 70.8(4)
O13W Ce1 O16W 138.7(4)
O17W Ce1 O16W 70.9(3)
O14W Ce1 O16W 123.0(4)
O18W Ce1 O111 139.6(4)
O13W Ce1 O111 88.9(4)
O17W Ce1 O111 137.3(3)
O14W Ce1 O111 71.1(3)
O16W Ce1 O111 131.8(3)
O18W Ce1 O15W 139.9(4)
O13W Ce1 O15W 141.9(4)
O17W Ce1 O15W 85.8(3)
O14W Ce1 O15W 71.2(3)
O16W Ce1 O15W 69.4(4)
O111 Ce1 O15W 74.8(3)
O18W Ce1 O12W 66.3(4)
O13W Ce1 O12W 66.8(4)
O17W Ce1 O12W 137.9(4)
O14W Ce1 O12W 124.4(4)
O16W Ce1 O12W 112.6(4)
O111 Ce1 O12W 73.5(3)
O15W Ce1 O12W 135.8(3)
O18W Ce1 O11W 92.8(4)
O13W Ce1 O11W 131.4(4)
O17W Ce1 O11W 139.0(3)
O14W Ce1 O11W 136.9(3)
O16W Ce1 O11W 68.2(3)
O111 Ce1 O11W 73.2(3)
O15W Ce1 O11W 77.0(3)
O12W Ce1 O11W 64.9(4)
Ce1 O11W H11Y 125.3
Ce1 O11W H11Z 124.8
H11Y O11W H11Z 109.9
Ce1 O12W H12Y 113.9
Ce1 O12W H12Z 114.0
H12Y O12W H12Z 109.3
Ce1 O13W H13Y 125.7
Ce1 O13W H13Z 124.3
H13Y O13W H13Z 110.0
Ce1 O14W H14Y 121.7
Ce1 O14W H14Z 121.9
H14Y O14W H14Z 109.3
Ce1 O15W H15Y 124.9
Ce1 O15W H15Z 124.8
H15Y O15W H15Z 109.9
Ce1 O16W H16Y 124.4
Ce1 O16W H16Z 123.9
H16Y O16W H16Z 109.9
Ce1 O17W H17Y 119.5
Ce1 O17W H17Z 119.9
H17Y O17W H17Z 108.7
Ce1 O18W H18Y 124.2
Ce1 O18W H18Z 124.6
H18Y O18W H18Z 109.5
O23W Ce2 O27W 67.0(3)
O23W Ce2 O25W 139.4(3)
O27W Ce2 O25W 133.4(3)
O23W Ce2 O24W 68.5(3)
O27W Ce2 O24W 114.9(3)
O25W Ce2 O24W 70.9(3)
O23W Ce2 O221 81.3(3)
O27W Ce2 O221 143.2(3)
O25W Ce2 O221 83.0(3)
O24W Ce2 O221 66.4(2)
O23W Ce2 O26W 138.0(3)
O27W Ce2 O26W 71.6(3)
O25W Ce2 O26W 77.0(3)
O24W Ce2 O26W 139.5(3)
O221 Ce2 O26W 133.5(3)
O23W Ce2 O22W 72.8(3)
O27W Ce2 O22W 68.2(3)
O25W Ce2 O22W 142.5(3)
O24W Ce2 O22W 134.5(3)
O221 Ce2 O22W 85.3(3)
O26W Ce2 O22W 85.8(4)
O23W Ce2 O28W 94.2(3)
O27W Ce2 O28W 69.1(3)
O25W Ce2 O28W 71.1(3)
O24W Ce2 O28W 69.5(3)
O221 Ce2 O28W 134.1(3)
O26W Ce2 O28W 77.3(4)
O22W Ce2 O28W 137.1(3)
O23W Ce2 O21W 131.0(3)
O27W Ce2 O21W 120.4(3)
O25W Ce2 O21W 74.6(3)
O24W Ce2 O21W 124.6(3)
O221 Ce2 O21W 67.6(3)
O26W Ce2 O21W 66.7(3)
O22W Ce2 O21W 68.0(3)
O28W Ce2 O21W 134.7(3)
Ce2 O21W H21Y 119.8
Ce2 O21W H21Z 119.7
H21Y O21W H21Z 109.8
Ce2 O22W H22Y 120.0
Ce2 O22W H22Z 119.9
H22Y O22W H22Z 109.1
Ce2 O23W H23Y 124.1
Ce2 O23W H23Z 124.4
H23Y O23W H23Z 109.0
Ce2 O24W H24Y 123.3
Ce2 O24W H24Z 123.1
H24Y O24W H24Z 109.4
Ce2 O25W H25Y 123.0
Ce2 O25W H25Z 122.8
H25Y O25W H25Z 109.3
Ce2 O26W H26Y 125.6
Ce2 O26W H26Z 124.7
H26Y O26W H26Z 109.6
Ce2 O27W H27Y 119.6
Ce2 O27W H27Z 119.4
H27Y O27W H27Z 109.2
Ce2 O28W H28Y 123.3
Ce2 O28W H28Z 123.0
H28Y O28W H28Z 109.6
O30W Na1 O40W 89.3(3)
O30W Na1 O121 93.6(3)
O40W Na1 O121 113.6(3)
O30W Na1 O20W 87.0(3)
O40W Na1 O20W 109.0(3)
O121 Na1 O20W 137.4(3)
O30W Na1 O10W 167.0(3)
O40W Na1 O10W 92.7(3)
O121 Na1 O10W 97.4(3)
O20W Na1 O10W 80.2(3)
Na1 O10W H10Y 108.2
Na1 O10W H10Z 108.2
H10Y O10W H10Z 109.4
Na1 O20W H20Y 117.5
Na1 O20W H20Z 117.4
H20Y O20W H20Z 109.0
Na1 O30W H30Y 115.4
Na1 O30W H30Z 115.4
H30Y O30W H30Z 109.6
Na1 O40W H40Y 119.1
Na1 O40W H40Z 119.0
H40Y O40W H40Z 109.4
C111 O11 H11 109.5
C116 C110 C142 112.2(8)
C116 C110 H11A 109.2
C142 C110 H11A 109.2
C116 C110 H11B 109.2
C142 C110 H11B 109.2
H11A C110 H11B 107.9
O11 C111 C116 119.5(9)
O11 C111 C112 119.7(9)
C116 C111 C112 120.7(9)
C113 C112 C111 117.6(10)
C113 C112 C120 120.0(10)
C111 C112 C120 122.3(9)
C112 C113 C114 121.4(10)
C112 C113 H113 119.3
C114 C113 H113 119.3
C115 C114 C113 119.3(10)
C115 C114 S11 121.8(9)
C113 C114 S11 118.8(8)
C116 C115 C114 120.8(10)
C116 C115 H115 119.6
C114 C115 H115 119.6
C115 C116 C111 120.1(10)
C115 C116 C110 119.4(9)
C111 C116 C110 120.4(9)
O113 S11 O112 112.5(5)
O113 S11 O111 113.1(5)
O112 S11 O111 111.9(5)
O113 S11 C114 107.3(5)
O112 S11 C114 105.6(5)
O111 S11 C114 105.7(5)
S11 O111 Ce1 146.2(5)
C121 O12 H12 109.5
C112 C120 C126 110.2(8)
C112 C120 H12A 109.6
C126 C120 H12A 109.6
C112 C120 H12B 109.6
C126 C120 H12B 109.6
H12A C120 H12B 108.1
O12 C121 C126 116.4(9)
O12 C121 C122 120.9(9)
C126 C121 C122 122.7(10)
C121 C122 C123 117.3(9)
C121 C122 C130 122.7(9)
C123 C122 C130 120.0(9)
C124 C123 C122 121.2(10)
C124 C123 H123 119.4
C122 C123 H123 119.4
C123 C124 C125 120.4(10)
C123 C124 S12 121.9(8)
C125 C124 S12 117.7(8)
C124 C125 C126 119.4(10)
C124 C125 H125 120.3
C126 C125 H125 120.3
C121 C126 C125 118.9(10)
C121 C126 C120 121.3(10)
C125 C126 C120 119.8(9)
O121 S12 O123 112.2(5)
O121 S12 O122 115.6(5)
O123 S12 O122 110.0(5)
O121 S12 C124 106.2(5)
O123 S12 C124 106.2(5)
O122 S12 C124 105.8(5)
S12 O121 Na1 137.0(5)
C131 O13 H13 109.5
C136 C130 C122 114.4(8)
C136 C130 H13A 108.7
C122 C130 H13A 108.7
C136 C130 H13B 108.7
C122 C130 H13B 108.7
H13A C130 H13B 107.6
C132 C131 O13 123.1(10)
C132 C131 C136 122.0(10)
O13 C131 C136 114.8(9)
C131 C132 C133 118.0(10)
C131 C132 C140 123.0(11)
C133 C132 C140 119.1(10)
C134 C133 C132 121.1(10)
C134 C133 H133 119.5
C132 C133 H133 119.5
C133 C134 C135 120.2(10)
C133 C134 S13 120.8(8)
C135 C134 S13 119.0(8)
C136 C135 C134 120.3(10)
C136 C135 H135 119.8
C134 C135 H135 119.8
C135 C136 C131 118.2(10)
C135 C136 C130 120.3(9)
C131 C136 C130 121.5(10)
O131 S13 O133 113.0(6)
O131 S13 O132 112.0(6)
O133 S13 O132 112.1(5)
O131 S13 C134 106.4(6)
O133 S13 C134 106.5(5)
O132 S13 C134 106.3(5)
C141 O14 H14 109.5
C132 C140 C146 109.7(8)
C132 C140 H14A 109.7
C146 C140 H14A 109.7
C132 C140 H14B 109.7
C146 C140 H14B 109.7
H14A C140 H14B 108.2
O14 C141 C142 122.1(10)
O14 C141 C146 117.5(9)
C142 C141 C146 120.4(10)
C141 C142 C143 118.2(10)
C141 C142 C110 121.6(9)
C143 C142 C110 120.1(9)
C144 C143 C142 121.4(10)
C144 C143 H143 119.3
C142 C143 H143 119.3
C143 C144 C145 120.7(10)
C143 C144 S14 118.7(8)
C145 C144 S14 120.5(9)
C146 C145 C144 120.0(10)
C146 C145 H145 120.0
C144 C145 H145 120.0
C145 C146 C141 119.3(9)
C145 C146 C140 122.8(10)
C141 C146 C140 117.9(10)
O143 S14 O142 114.3(6)
O143 S14 O141 112.9(6)
O142 S14 O141 110.1(5)
O143 S14 C144 107.3(5)
O142 S14 C144 105.9(5)
O141 S14 C144 105.6(5)
C2A C1A C6A 120.2(14)
C2A C1A C10A 119.7(12)
C6A C1A C10A 120.1(14)
C1A C2A C3A 120.0(12)
C1A C2A H2A 120.0
C3A C2A H2A 120.0
C2A C3A C4A 118.5(13)
C2A C3A C30A 121.2(13)
C4A C3A C30A 120.1(13)
C5A C4A C3A 121.4(14)
C5A C4A H4A 119.3
C3A C4A H4A 119.3
C4A C5A C6A 120.0(14)
C4A C5A H5A 120.0
C6A C5A H5A 120.0
C1A C6A C5A 119.8(15)
C1A C6A H6A 120.1
C5A C6A H6A 120.1
N11A C10A C1A 111.0(10)
N11A C10A H10A 109.4
C1A C10A H10A 109.4
N11A C10A H10B 109.4
C1A C10A H10B 109.4
H10A C10A H10B 108.0
C12A N11A C15A 107.7(11)
C12A N11A C10A 124.7(10)
C15A N11A C10A 127.3(11)
N13A C12A N11A 109.6(11)
N13A C12A H12C 125.2
N11A C12A H12C 125.2
C12A N13A C14A 107.6(11)
C12A N13A C16A 126.5(12)
C14A N13A C16A 125.5(11)
C15A C14A N13A 107.7(12)
C15A C14A H14C 126.1
N13A C14A H14C 126.1
C14A C15A N11A 107.3(13)
C14A C15A H15A 126.4
N11A C15A H15A 126.4
N13A C16A H16A 109.5
N13A C16A H16B 109.5
H16A C16A H16B 109.5
N13A C16A H16C 109.5
H16A C16A H16C 109.5
H16B C16A H16C 109.5
C151 O15 H15 109.5
C156 C150 C182 110.1(10)
C156 C150 H15B 109.6
C182 C150 H15B 109.6
C156 C150 H15E 109.6
C182 C150 H15E 109.6
H15B C150 H15E 108.1
C152 C151 O15 122.7(11)
C152 C151 C156 120.9(13)
O15 C151 C156 116.3(12)
C153 C152 C151 120.8(12)
C153 C152 C160 119.4(12)
C151 C152 C160 119.8(13)
C152 C153 C154 118.4(12)
C152 C153 H153 120.8
C154 C153 H153 120.8
C155 C154 C153 119.7(14)
C155 C154 S15 120.8(11)
C153 C154 S15 119.5(10)
C156 C155 C154 123.5(14)
C156 C155 H155 118.3
C154 C155 H155 118.3
C155 C156 C151 116.8(12)
C155 C156 C150 121.4(12)
C151 C156 C150 121.7(13)
O156 S15 O155 117.4(7)
O151 S15 O153 115.9(7)
O151 S15 O152 111.9(7)
O153 S15 O152 107.5(6)
O156 S15 O154 109.1(6)
O155 S15 O154 109.0(7)
O151 S15 C154 110.3(7)
O156 S15 C154 109.2(6)
O155 S15 C154 107.9(6)
O153 S15 C154 106.4(6)
O152 S15 C154 104.1(6)
O154 S15 C154 103.3(6)
C161 O16 H16 109.5
C166 C160 C152 111.9(9)
C166 C160 H16J 109.2
C152 C160 H16J 109.2
C166 C160 H16K 109.2
C152 C160 H16K 109.2
H16J C160 H16K 107.9
O16 C161 C166 118.8(11)
O16 C161 C162 118.8(12)
C166 C161 C162 122.3(11)
C163 C162 C161 116.3(11)
C163 C162 C170 120.1(11)
C161 C162 C170 123.5(11)
C162 C163 C164 122.7(11)
C162 C163 H163 118.6
C164 C163 H163 118.6
C163 C164 C165 120.2(12)
C163 C164 S16 121.1(9)
C165 C164 S16 118.7(9)
C164 C165 C166 119.8(12)
C164 C165 H165 120.1
C166 C165 H165 120.1
C161 C166 C165 118.6(11)
C161 C166 C160 120.3(12)
C165 C166 C160 120.8(12)
O161 S16 O162 114.1(6)
O161 S16 O163 111.2(6)
O162 S16 O163 110.8(5)
O161 S16 C164 107.4(5)
O162 S16 C164 107.4(6)
O163 S16 C164 105.5(5)
C171 O17 H17 109.5
C162 C170 C176 112.2(10)
C162 C170 H17A 109.2
C176 C170 H17A 109.2
C162 C170 H17B 109.2
C176 C170 H17B 109.2
H17A C170 H17B 107.9
O17 C171 C176 116.6(11)
O17 C171 C172 120.8(13)
C176 C171 C172 122.2(12)
C173 C172 C171 116.7(13)
C173 C172 C180 122.1(16)
C171 C172 C180 121.2(16)
C172 C173 C174 123.7(14)
C172 C173 H173 118.2
C174 C173 H173 118.2
C173 C174 C175 117.7(15)
C173 C174 S17 124.1(11)
C175 C174 S17 118.0(11)
C176 C175 C174 120.4(14)
C176 C175 H175 119.8
C174 C175 H175 119.8
C171 C176 C175 119.2(13)
C171 C176 C170 121.3(12)
C175 C176 C170 119.6(12)
O176 S17 O175 111.2(6)
O171 S17 O173 112.4(6)
O176 S17 O174 111.0(6)
O175 S17 O174 111.0(6)
O171 S17 O172 110.8(6)
O173 S17 O172 109.7(6)
O171 S17 C174 109.4(6)
O176 S17 C174 108.2(6)
O175 S17 C174 108.0(6)
O173 S17 C174 107.1(6)
O174 S17 C174 107.3(6)
O172 S17 C174 107.2(6)
C181 O18 H18 109.5
C172 C180 C186 108.7(12)
C172 C180 H18A 109.9
C186 C180 H18A 109.9
C172 C180 H18B 109.9
C186 C180 H18B 109.9
H18A C180 H18B 108.3
C182 C181 O18 120.6(13)
C182 C181 C186 121.9(14)
O18 C181 C186 117.5(12)
C181 C182 C183 120.7(14)
C181 C182 C150 123.5(13)
C183 C182 C150 115.8(13)
C184 C183 C182 120.5(14)
C184 C183 H183 119.7
C182 C183 H183 119.7
C183 C184 C185 118.7(15)
C183 C184 S18' 130.7(12)
C185 C184 S18' 107.6(10)
C183 C184 S18 116.9(11)
C185 C184 S18 124.4(11)
C186 C185 C184 119.6(14)
C186 C185 H185 120.2
C184 C185 H185 120.2
C185 C186 C181 117.8(14)
C185 C186 C180 121.9(16)
C181 C186 C180 120.3(15)
O182 S18 O181 115.9(7)
O182 S18 O183 115.8(7)
O181 S18 O183 114.8(7)
O182 S18 C184 102.6(7)
O181 S18 C184 102.9(7)
O183 S18 C184 101.9(7)
O186 S18' O185 113.3(7)
O186 S18' O184 112.1(7)
O185 S18' O184 112.2(7)
O186 S18' C184 107.9(7)
O185 S18' C184 106.2(7)
O184 S18' C184 104.6(7)
C211 O21 H21 109.5
C242 C210 C216 112.7(8)
C242 C210 H21A 109.1
C216 C210 H21A 109.1
C242 C210 H21B 109.1
C216 C210 H21B 109.1
H21A C210 H21B 107.8
C212 C211 O21 122.2(8)
C212 C211 C216 123.4(8)
O21 C211 C216 114.5(8)
C211 C212 C213 117.0(8)
C211 C212 C220 123.6(8)
C213 C212 C220 119.4(8)
C214 C213 C212 120.1(8)
C214 C213 H213 119.9
C212 C213 H213 119.9
C213 C214 C215 121.3(9)
C213 C214 S21 119.6(7)
C215 C214 S21 119.0(7)
C216 C215 C214 120.2(9)
C216 C215 H215 119.9
C214 C215 H215 119.9
C215 C216 C211 117.7(8)
C215 C216 C210 121.0(8)
C211 C216 C210 121.3(8)
O212 S21 O213 112.2(4)
O212 S21 O211 113.0(5)
O213 S21 O211 111.7(5)
O212 S21 C214 106.7(4)
O213 S21 C214 105.9(4)
O211 S21 C214 106.8(4)
C221 O22 H22 109.5
C212 C220 C226 111.0(7)
C212 C220 H22A 109.4
C226 C220 H22A 109.4
C212 C220 H22B 109.4
C226 C220 H22B 109.4
H22A C220 H22B 108.0
O22 C221 C222 122.0(8)
O22 C221 C226 115.6(8)
C222 C221 C226 122.4(9)
C221 C222 C223 118.1(9)
C221 C222 C230 124.7(9)
C223 C222 C230 117.2(9)
C224 C223 C222 120.3(9)
C224 C223 H223 119.8
C222 C223 H223 119.8
C223 C224 C225 121.2(9)
C223 C224 S22 119.9(8)
C225 C224 S22 118.9(7)
C224 C225 C226 119.9(8)
C224 C225 H225 120.0
C226 C225 H225 120.0
C221 C226 C225 118.0(9)
C221 C226 C220 122.1(8)
C225 C226 C220 119.9(8)
O223 S22 O221 112.4(5)
O223 S22 O222 110.9(5)
O221 S22 O222 112.8(4)
O223 S22 C224 107.3(5)
O221 S22 C224 105.5(4)
O222 S22 C224 107.4(4)
S22 O221 Ce2 154.1(4)
C231 O23 H23 109.5
C222 C230 C236 109.6(7)
C222 C230 H23A 109.8
C236 C230 H23A 109.8
C222 C230 H23B 109.8
C236 C230 H23B 109.8
H23A C230 H23B 108.2
O23 C231 C236 117.0(8)
O23 C231 C232 121.9(8)
C236 C231 C232 121.1(9)
C233 C232 C231 118.3(9)
C233 C232 C240 119.5(8)
C231 C232 C240 122.2(9)
C234 C233 C232 121.1(9)
C234 C233 H233 119.4
C232 C233 H233 119.4
C233 C234 C235 121.1(10)
C233 C234 S23 119.4(7)
C235 C234 S23 119.5(8)
C236 C235 C234 118.6(9)
C236 C235 H235 120.7
C234 C235 H235 120.7
C231 C236 C235 119.7(9)
C231 C236 C230 121.3(8)
C235 C236 C230 118.9(9)
O233 S23 O231 111.8(4)
O233 S23 O232 109.7(6)
O231 S23 O232 114.8(5)
O233 S23 C234 106.6(5)
O231 S23 C234 107.3(5)
O232 S23 C234 106.1(5)
C241 O24 H24 109.5
C246 C240 C232 112.5(7)
C246 C240 H24A 109.1
C232 C240 H24A 109.1
C246 C240 H24B 109.1
C232 C240 H24B 109.1
H24A C240 H24B 107.8
O24 C241 C242 120.5(8)
O24 C241 C246 115.9(8)
C242 C241 C246 123.6(9)
C243 C242 C241 116.6(8)
C243 C242 C210 118.8(8)
C241 C242 C210 124.6(8)
C244 C243 C242 122.1(9)
C244 C243 H243 119.0
C242 C243 H243 119.0
C243 C244 C245 120.2(8)
C243 C244 S24 121.4(7)
C245 C244 S24 118.4(7)
C246 C245 C244 120.2(8)
C246 C245 H245 119.9
C244 C245 H245 119.9
C245 C246 C241 117.2(8)
C245 C246 C240 120.7(9)
C241 C246 C240 122.1(9)
O241 S24 O242 112.1(4)
O241 S24 O243 113.5(4)
O242 S24 O243 111.6(4)
O241 S24 C244 106.2(4)
O242 S24 C244 107.7(4)
O243 S24 C244 105.2(4)
C2B C1B C6B 118.7(9)
C2B C1B C10B 120.9(8)
C6B C1B C10B 120.3(9)
C1B C2B C3B 121.4(9)
C1B C2B H2B 119.3
C3B C2B H2B 119.3
C4B C3B C2B 119.1(9)
C4B C3B C30B 120.5(9)
C2B C3B C30B 120.4(9)
C3B C4B C5B 120.2(9)
C3B C4B H4B 119.9
C5B C4B H4B 119.9
C6B C5B C4B 119.5(9)
C6B C5B H5B 120.3
C4B C5B H5B 120.3
C5B C6B C1B 121.1(9)
C5B C6B H6B 119.5
C1B C6B H6B 119.5
N11B C10B C1B 112.7(8)
N11B C10B H10C 109.1
C1B C10B H10C 109.1
N11B C10B H10D 109.1
C1B C10B H10D 109.1
H10C C10B H10D 107.8
C12B N11B C15B 108.1(9)
C12B N11B C10B 125.9(8)
C15B N11B C10B 126.0(8)
N13B C12B N11B 109.0(8)
N13B C12B H12D 125.5
N11B C12B H12D 125.5
C12B N13B C14B 109.1(9)
C12B N13B C16B 125.5(9)
C14B N13B C16B 125.4(10)
N13B C14B C15B 107.4(9)
N13B C14B H14D 126.3
C15B C14B H14D 126.3
C14B C15B N11B 106.5(9)
C14B C15B H15C 126.8
N11B C15B H15C 126.8
N13B C16B H16D 109.5
N13B C16B H16E 109.5
H16D C16B H16E 109.5
N13B C16B H16F 109.5
H16D C16B H16F 109.5
H16E C16B H16F 109.5
N31B C30B C3B 111.7(8)
N31B C30B H30A 109.3
C3B C30B H30A 109.3
N31B C30B H30B 109.3
C3B C30B H30B 109.3
H30A C30B H30B 107.9
C32B N31B C35B 106.8(8)
C32B N31B C30B 125.5(8)
C35B N31B C30B 127.7(8)
N33B C32B N31B 108.4(9)
N33B C32B H32B 125.8
N31B C32B H32B 125.8
C32B N33B C34B 109.0(8)
C32B N33B C36B 123.8(8)
C34B N33B C36B 127.1(8)
C35B C34B N33B 107.2(9)
C35B C34B H34B 126.4
N33B C34B H34B 126.4
C34B C35B N31B 108.6(9)
C34B C35B H35B 125.7
N31B C35B H35B 125.7
N33B C36B H36A 109.5
N33B C36B H36B 109.5
H36A C36B H36B 109.5
N33B C36B H36C 109.5
H36A C36B H36C 109.5
H36B C36B H36C 109.5
C311 O31 H31 109.5
C316 C310 C342 111.8(9)
C316 C310 H31A 109.3
C342 C310 H31A 109.3
C316 C310 H31B 109.3
C342 C310 H31B 109.3
H31A C310 H31B 107.9
O31 C311 C312 119.1(10)
O31 C311 C316 119.9(10)
C312 C311 C316 121.0(11)
C313 C312 C311 118.7(10)
C313 C312 C320 120.3(10)
C311 C312 C320 121.0(10)
C312 C313 C314 120.2(10)
C312 C313 H313 119.9
C314 C313 H313 119.9
C315 C314 C313 119.9(11)
C315 C314 S31 119.0(8)
C313 C314 S31 121.1(8)
C316 C315 C314 121.9(11)
C316 C315 H315 119.0
C314 C315 H315 119.0
C315 C316 C311 118.1(10)
C315 C316 C310 119.0(11)
C311 C316 C310 122.9(11)
O316 S31 O314 115.7(6)
O312 S31 O311 116.4(5)
O316 S31 O315 110.6(6)
O314 S31 O315 109.1(6)
O312 S31 O313 110.3(5)
O311 S31 O313 107.0(5)
O312 S31 C314 111.3(5)
O316 S31 C314 109.0(6)
O314 S31 C314 107.8(6)
O311 S31 C314 107.0(5)
O315 S31 C314 104.0(5)
O313 S31 C314 104.1(5)
C321 O32 H32 109.5
C326 C320 C312 113.7(9)
C326 C320 H32A 108.8
C312 C320 H32A 108.8
C326 C320 H32E 108.8
C312 C320 H32E 108.8
H32A C320 H32E 107.7
O32 C321 C322 117.6(9)
O32 C321 C326 117.7(10)
C322 C321 C326 124.7(9)
C321 C322 C323 117.3(10)
C321 C322 C330 122.6(9)
C323 C322 C330 120.2(10)
C322 C323 C324 120.7(10)
C322 C323 H323 119.6
C324 C323 H323 119.6
C325 C324 C323 121.0(11)
C325 C324 S32 120.9(8)
C323 C324 S32 118.1(8)
C324 C325 C326 120.4(10)
C324 C325 H325 119.8
C326 C325 H325 119.8
C321 C326 C325 115.8(9)
C321 C326 C320 123.9(10)
C325 C326 C320 120.3(10)
O323 S32 O321 116.5(6)
O325 S32 O326 114.0(5)
O325 S32 O324 114.3(6)
O326 S32 O324 108.7(5)
O323 S32 O322 110.9(5)
O321 S32 O322 109.7(5)
O325 S32 C324 109.0(5)
O323 S32 C324 107.9(5)
O321 S32 C324 107.0(5)
O326 S32 C324 105.2(5)
O324 S32 C324 104.7(5)
O322 S32 C324 104.0(5)
C331 O33 H33 109.5
C336 C330 C322 113.9(8)
C336 C330 H33A 108.8
C322 C330 H33A 108.8
C336 C330 H33B 108.8
C322 C330 H33B 108.8
H33A C330 H33B 107.7
O33 C331 C332 119.6(10)
O33 C331 C336 117.9(10)
C332 C331 C336 122.5(11)
C333 C332 C331 117.5(11)
C333 C332 C340 121.3(11)
C331 C332 C340 121.1(11)
C334 C333 C332 121.6(11)
C334 C333 H333 119.2
C332 C333 H333 119.2
C333 C334 C335 121.6(11)
C333 C334 S33 119.1(9)
C335 C334 S33 119.3(9)
C334 C335 C336 120.5(10)
C334 C335 H335 119.8
C336 C335 H335 119.8
C335 C336 C331 116.3(10)
C335 C336 C330 120.0(10)
C331 C336 C330 123.7(10)
O332 S33 O331 111.3(5)
O332 S33 O333 113.0(6)
O331 S33 O333 112.5(6)
O332 S33 C334 107.9(5)
O331 S33 C334 105.3(6)
O333 S33 C334 106.3(5)
C341 O34 H34 109.5
C346 C340 C332 113.5(9)
C346 C340 H34A 108.9
C332 C340 H34A 108.9
C346 C340 H34E 108.9
C332 C340 H34E 108.9
H34A C340 H34E 107.7
O34 C341 C346 120.8(11)
O34 C341 C342 117.9(10)
C346 C341 C342 121.3(11)
C343 C342 C341 118.3(11)
C343 C342 C310 121.7(11)
C341 C342 C310 120.0(11)
C344 C343 C342 120.8(11)
C344 C343 H343 119.6
C342 C343 H343 119.6
C343 C344 C345 121.8(11)
C343 C344 S34 118.3(8)
C345 C344 S34 119.8(8)
C344 C345 C346 119.8(11)
C344 C345 H345 120.1
C346 C345 H345 120.1
C345 C346 C341 118.0(11)
C345 C346 C340 121.5(10)
C341 C346 C340 120.5(11)
O344 S34 O345 112.5(6)
O341 S34 O343 112.9(5)
O344 S34 O346 111.7(6)
O345 S34 O346 110.9(6)
O341 S34 O342 111.7(5)
O343 S34 O342 109.5(5)
O341 S34 C344 108.6(5)
O344 S34 C344 107.3(6)
O345 S34 C344 107.8(6)
O343 S34 C344 107.4(5)
O346 S34 C344 106.3(6)
O342 S34 C344 106.4(5)
C32C N31C C35C 108.6(12)
C32C N31C C30C 125.1(13)
C35C N31C C30C 125.8(14)
C32A N31A C35A 104.4(12)
C32A N31A C30A 128.0(12)
C35A N31A C30A 127.5(11)
C6C C1C C2C 119.5(12)
C6C C1C C10C 119.8(12)
C2C C1C C10C 120.7(11)
C1C C2C C3C 120.3(12)
C1C C2C H2C 119.8
C3C C2C H2C 119.8
C4C C3C C2C 120.8(14)
C4C C3C C30C 122.2(13)
C2C C3C C30C 116.9(13)
C3C C4C C5C 120.0(13)
C3C C4C H4C 120.0
C5C C4C H4C 120.0
C4C C5C C6C 119.4(13)
C4C C5C H5C 120.3
C6C C5C H5C 120.3
C1C C6C C5C 120.0(13)
C1C C6C H6C 120.0
C5C C6C H6C 120.0
N11C C10C C1C 112.6(10)
N11C C10C H10E 109.1
C1C C10C H10E 109.1
N11C C10C H10F 109.1
C1C C10C H10F 109.1
H10E C10C H10F 107.8
C12C N11C C15C 107.3(15)
C12C N11C C10C 125.6(12)
C15C N11C C10C 127.1(14)
N11C C12C N13C 110.2(14)
N11C C12C H12E 124.9
N13C C12C H12E 124.9
C14C N13C C12C 106.4(16)
C14C N13C C16C 124.9(19)
C12C N13C C16C 128.6(15)
N13C C14C C15C 106(2)
N13C C14C H14E 126.9
C15C C14C H14E 126.9
N11C C15C C14C 110(2)
N11C C15C H15D 125.2
C14C C15C H15D 125.2
N13C C16C H16G 109.5
N13C C16C H16H 109.5
H16G C16C H16H 109.5
N13C C16C H16I 109.5
H16G C16C H16I 109.5
H16H C16C H16I 109.5
C32A N33A C34A 108.1(12)
C32A N33A C36A 126.2(12)
C34A N33A C36A 125.7(13)
C32C N33C C34C 107.5(11)
C32C N33C C36C 123.5(14)
C34C N33C C36C 129.0(13)
C34C C35C N31C 106.4(13)
C34C C35C H35C 126.8
N31C C35C H35C 126.8
C3A C30A N31A 113.6(11)
C3A C30A H30C 108.8
N31A C30A H30C 108.8
C3A C30A H30D 108.8
N31A C30A H30D 108.8
H30C C30A H30D 107.7
C35C C34C N33C 108.7(12)
C35C C34C H34C 125.7
N33C C34C H34C 125.7
N33A C32A N31A 111.9(12)
N33A C32A H32C 124.1
N31A C32A H32C 124.1
N31C C32C N33C 108.8(13)
N31C C32C H32D 125.6
N33C C32C H32D 125.6
N33C C36C H36D 109.5
N33C C36C H36E 109.5
H36D C36C H36E 109.5
N33C C36C H36F 109.5
H36D C36C H36F 109.5
H36E C36C H36F 109.5
C35A C34A N33A 106.0(13)
C35A C34A H34D 127.0
N33A C34A H34D 127.0
N33A C36A H36G 109.5
N33A C36A H36H 109.5
H36G C36A H36H 109.5
N33A C36A H36I 109.5
H36G C36A H36I 109.5
H36H C36A H36I 109.5
C34A C35A N31A 109.6(13)
C34A C35A H35A 125.2
N31A C35A H35A 125.2
N31C C30C C3C 112.3(11)
N31C C30C H30E 109.1
C3C C30C H30E 109.1
N31C C30C H30F 109.1
C3C C30C H30F 109.1
H30E C30C H30F 107.9

loop_
_geom_bond_atom_site_label_1
_geom_bond_atom_site_label_2
_geom_bond_distance
Ce1 O18W 2.442(10)
Ce1 O13W 2.481(11)
Ce1 O17W 2.487(9)
Ce1 O14W 2.492(9)
Ce1 O16W 2.505(10)
Ce1 O111 2.514(8)
Ce1 O15W 2.546(9)
Ce1 O12W 2.553(11)
Ce1 O11W 2.570(9)
O11W H11Y 0.8500
O11W H11Z 0.8499
O12W H12Y 0.8502
O12W H12Z 0.8498
O13W H13Y 0.8498
O13W H13Z 0.8500
O14W H14Y 0.8501
O14W H14Z 0.8499
O15W H15Y 0.8499
O15W H15Z 0.8499
O16W H16Y 0.8499
O16W H16Z 0.8501
O17W H17Y 0.8501
O17W H17Z 0.8500
O18W H18Y 0.8500
O18W H18Z 0.8501
Ce2 O23W 2.483(8)
Ce2 O27W 2.487(8)
Ce2 O25W 2.503(8)
Ce2 O24W 2.511(8)
Ce2 O221 2.518(7)
Ce2 O26W 2.523(9)
Ce2 O22W 2.533(9)
Ce2 O28W 2.539(9)
Ce2 O21W 2.548(8)
O21W H21Y 0.8499
O21W H21Z 0.8502
O22W H22Y 0.8500
O22W H22Z 0.8499
O23W H23Y 0.8500
O23W H23Z 0.8499
O24W H24Y 0.8500
O24W H24Z 0.8501
O25W H25Y 0.8499
O25W H25Z 0.8501
O26W H26Y 0.8499
O26W H26Z 0.8501
O27W H27Y 0.8500
O27W H27Z 0.8500
O28W H28Y 0.8500
O28W H28Z 0.8502
Na1 O30W 2.321(8)
Na1 O40W 2.327(8)
Na1 O121 2.334(9)
Na1 O20W 2.364(9)
Na1 O10W 2.397(8)
O10W H10Y 0.8501
O10W H10Z 0.8499
O20W H20Y 0.8500
O20W H20Z 0.8499
O30W H30Y 0.8501
O30W H30Z 0.8499
O40W H40Y 0.8500
O40W H40Z 0.8501
O11 C111 1.370(12)
O11 H11 0.8400
C110 C116 1.513(14)
C110 C142 1.520(15)
C110 H11A 0.9900
C110 H11B 0.9900
C111 C116 1.390(14)
C111 C112 1.425(15)
C112 C113 1.385(15)
C112 C120 1.516(14)
C113 C114 1.399(15)
C113 H113 0.9500
C114 C115 1.395(15)
C114 S11 1.758(10)
C115 C116 1.363(15)
C115 H115 0.9500
S11 O113 1.427(8)
S11 O112 1.450(8)
S11 O111 1.467(9)
O12 C121 1.367(12)
O12 H12 0.8400
C120 C126 1.524(14)
C120 H12A 0.9900
C120 H12B 0.9900
C121 C126 1.374(14)
C121 C122 1.397(14)
C122 C123 1.399(14)
C122 C130 1.529(14)
C123 C124 1.384(14)
C123 H123 0.9500
C124 C125 1.390(15)
C124 S12 1.774(11)
C125 C126 1.411(16)
C125 H125 0.9500
S12 O121 1.444(8)
S12 O123 1.449(9)
S12 O122 1.451(8)
O13 C131 1.379(13)
O13 H13 0.8400
C130 C136 1.521(14)
C130 H13A 0.9900
C130 H13B 0.9900
C131 C132 1.378(15)
C131 C136 1.404(15)
C132 C133 1.399(16)
C132 C140 1.518(15)
C133 C134 1.362(15)
C133 H133 0.9500
C134 C135 1.400(15)
C134 S13 1.779(11)
C135 C136 1.379(15)
C135 H135 0.9500
S13 O131 1.447(9)
S13 O133 1.449(8)
S13 O132 1.469(9)
O14 C141 1.348(13)
O14 H14 0.8400
C140 C146 1.557(14)
C140 H14A 0.9900
C140 H14B 0.9900
C141 C142 1.396(14)
C141 C146 1.438(16)
C142 C143 1.398(15)
C143 C144 1.380(16)
C143 H143 0.9500
C144 C145 1.389(15)
C144 S14 1.771(11)
C145 C146 1.379(16)
C145 H145 0.9500
S14 O143 1.426(9)
S14 O142 1.454(9)
S14 O141 1.464(8)
C1A C2A 1.362(17)
C1A C6A 1.379(19)
C1A C10A 1.490(19)
C2A C3A 1.388(18)
C2A H2A 0.9500
C3A C4A 1.401(19)
C3A C30A 1.452(19)
C4A C5A 1.33(2)
C4A H4A 0.9500
C5A C6A 1.39(2)
C5A H5A 0.9500
C6A H6A 0.9500
C10A N11A 1.486(15)
C10A H10A 0.9900
C10A H10B 0.9900
N11A C12A 1.333(16)
N11A C15A 1.360(17)
C12A N13A 1.319(16)
C12A H12C 0.9500
N13A C14A 1.365(18)
N13A C16A 1.470(17)
C14A C15A 1.348(19)
C14A H14C 0.9500
C15A H15A 0.9500
C16A H16A 0.9800
C16A H16B 0.9800
C16A H16C 0.9800
O15 C151 1.386(16)
O15 H15 0.8400
C150 C156 1.499(17)
C150 C182 1.534(19)
C150 H15B 0.9900
C150 H15E 0.9900
C151 C152 1.384(18)
C151 C156 1.426(17)
C152 C153 1.345(19)
C152 C160 1.538(16)
C153 C154 1.410(18)
C153 H153 0.9500
C154 C155 1.379(17)
C154 S15 1.757(15)
C155 C156 1.318(19)
C155 H155 0.9500
S15 O151 1.355(10)
S15 O156 1.361(9)
S15 O155 1.381(10)
S15 O153 1.403(10)
S15 O152 1.443(10)
S15 O154 1.455(10)
O16 C161 1.370(15)
O16 H16 0.8400
C160 C166 1.507(16)
C160 H16J 0.9900
C160 H16K 0.9900
C161 C166 1.376(18)
C161 C162 1.452(16)
C162 C163 1.366(16)
C162 C170 1.458(17)
C163 C164 1.383(17)
C163 H163 0.9500
C164 C165 1.398(16)
C164 S16 1.757(13)
C165 C166 1.404(18)
C165 H165 0.9500
S16 O161 1.433(9)
S16 O162 1.433(9)
S16 O163 1.471(9)
O17 C171 1.343(9)
O17 H17 0.8400
C170 C176 1.519(18)
C170 H17A 0.9900
C170 H17B 0.9900
C171 C176 1.366(18)
C171 C172 1.401(19)
C172 C173 1.35(2)
C172 C180 1.52(2)
C173 C174 1.39(2)
C173 H173 0.9500
C174 C175 1.393(18)
C174 S17 1.734(16)
C175 C176 1.379(19)
C175 H175 0.9500
S17 O171 1.428(10)
S17 O176 1.441(10)
S17 O175 1.444(10)
S17 O173 1.447(10)
S17 O174 1.448(10)
S17 O172 1.459(10)
O18 C181 1.386(17)
O18 H18 0.8400
C180 C186 1.52(2)
C180 H18A 0.9900
C180 H18B 0.9900
C181 C182 1.346(19)
C181 C186 1.40(2)
C182 C183 1.402(18)
C183 C184 1.333(19)
C183 H183 0.9500
C184 C185 1.48(2)
C184 S18' 1.723(17)
C184 S18 1.838(17)
C185 C186 1.38(2)
C185 H185 0.9500
S18 O182 1.417(12)
S18 O181 1.424(12)
S18 O183 1.435(12)
S18' O186 1.436(12)
S18' O185 1.441(12)
S18' O184 1.460(12)
O21 C211 1.382(11)
O21 H21 0.8400
C210 C242 1.515(13)
C210 C216 1.518(13)
C210 H21A 0.9900
C210 H21B 0.9900
C211 C212 1.369(13)
C211 C216 1.415(13)
C212 C213 1.421(13)
C212 C220 1.525(12)
C213 C214 1.380(13)
C213 H213 0.9500
C214 C215 1.385(13)
C214 S21 1.782(9)
C215 C216 1.382(13)
C215 H215 0.9500
S21 O212 1.439(8)
S21 O213 1.452(7)
S21 O211 1.455(6)
O22 C221 1.371(11)
O22 H22 0.8400
C220 C226 1.526(13)
C220 H22A 0.9900
C220 H22B 0.9900
C221 C222 1.399(14)
C221 C226 1.400(13)
C222 C223 1.405(14)
C222 C230 1.511(13)
C223 C224 1.377(14)
C223 H223 0.9500
C224 C225 1.395(14)
C224 S22 1.754(9)
C225 C226 1.404(14)
C225 H225 0.9500
S22 O223 1.457(8)
S22 O221 1.459(7)
S22 O222 1.470(8)
O23 C231 1.367(11)
O23 H23 0.8400
C230 C236 1.525(13)
C230 H23A 0.9900
C230 H23B 0.9900
C231 C236 1.389(13)
C231 C232 1.406(13)
C232 C233 1.380(14)
C232 C240 1.518(13)
C233 C234 1.368(14)
C233 H233 0.9500
C234 C235 1.404(14)
C234 S23 1.760(11)
C235 C236 1.395(14)
C235 H235 0.9500
S23 O233 1.452(8)
S23 O231 1.456(8)
S23 O232 1.462(9)
O24 C241 1.382(11)
O24 H24 0.8400
C240 C246 1.507(13)
C240 H24A 0.9900
C240 H24B 0.9900
C241 C242 1.395(13)
C241 C246 1.398(13)
C242 C243 1.389(13)
C243 C244 1.364(13)
C243 H243 0.9500
C244 C245 1.404(13)
C244 S24 1.775(9)
C245 C246 1.395(13)
C245 H245 0.9500
S24 O241 1.459(7)
S24 O242 1.459(7)
S24 O243 1.465(7)
C1B C2B 1.383(14)
C1B C6B 1.392(13)
C1B C10B 1.484(13)
C2B C3B 1.395(13)
C2B H2B 0.9500
C3B C4B 1.393(13)
C3B C30B 1.518(13)
C4B C5B 1.395(14)
C4B H4B 0.9500
C5B C6B 1.389(14)
C5B H5B 0.9500
C6B H6B 0.9500
C10B N11B 1.479(13)
C10B H10C 0.9900
C10B H10D 0.9900
N11B C12B 1.319(12)
N11B C15B 1.369(13)
C12B N13B 1.317(14)
C12B H12D 0.9500
N13B C14B 1.340(14)
N13B C16B 1.465(14)
C14B C15B 1.356(16)
C14B H14D 0.9500
C15B H15C 0.9500
C16B H16D 0.9800
C16B H16E 0.9800
C16B H16F 0.9800
C30B N31B 1.456(13)
C30B H30A 0.9900
C30B H30B 0.9900
N31B C32B 1.347(12)
N31B C35B 1.393(13)
C32B N33B 1.335(13)
C32B H32B 0.9500
N33B C34B 1.373(13)
N33B C36B 1.466(13)
C34B C35B 1.325(15)
C34B H34B 0.9500
C35B H35B 0.9500
C36B H36A 0.9800
C36B H36B 0.9800
C36B H36C 0.9800
O31 C311 1.361(14)
O31 H31 0.8400
C310 C316 1.515(15)
C310 C342 1.525(16)
C310 H31A 0.9900
C310 H31B 0.9900
C311 C312 1.415(15)
C311 C316 1.421(16)
C312 C313 1.381(16)
C312 C320 1.514(15)
C313 C314 1.416(16)
C313 H313 0.9500
C314 C315 1.380(15)
C314 S31 1.782(12)
C315 C316 1.372(17)
C315 H315 0.9500
S31 O312 1.416(8)
S31 O316 1.435(9)
S31 O314 1.450(8)
S31 O311 1.457(8)
S31 O315 1.504(9)
S31 O313 1.523(8)
O32 C321 1.372(12)
O32 H32 0.8400
C320 C326 1.501(14)
C320 H32A 0.9900
C320 H32E 0.9900
C321 C322 1.382(15)
C321 C326 1.391(15)
C322 C323 1.384(15)
C322 C330 1.524(14)
C323 C324 1.390(15)
C323 H323 0.9500
C324 C325 1.371(15)
C324 S32 1.785(12)
C325 C326 1.427(15)
C325 H325 0.9500
S32 O325 1.409(8)
S32 O323 1.425(8)
S32 O321 1.436(8)
S32 O326 1.468(8)
S32 O324 1.471(8)
S32 O322 1.488(8)
O33 C331 1.374(13)
O33 H33 0.8400
C330 C336 1.510(15)
C330 H33A 0.9900
C330 H33B 0.9900
C331 C332 1.382(16)
C331 C336 1.413(15)
C332 C333 1.371(16)
C332 C340 1.527(15)
C333 C334 1.352(16)
C333 H333 0.9500
C334 C335 1.355(16)
C334 S33 1.773(12)
C335 C336 1.404(15)
C335 H335 0.9500
S33 O332 1.430(9)
S33 O331 1.452(10)
S33 O333 1.458(10)
O34 C341 1.376(14)
O34 H34 0.8400
C340 C346 1.519(16)
C340 H34A 0.9900
C340 H34E 0.9900
C341 C346 1.397(16)
C341 C342 1.405(17)
C342 C343 1.371(16)
C343 C344 1.349(15)
C343 H343 0.9500
C344 C345 1.381(16)
C344 S34 1.787(12)
C345 C346 1.386(17)
C345 H345 0.9500
S34 O341 1.438(9)
S34 O344 1.452(10)
S34 O345 1.454(10)
S34 O343 1.461(9)
S34 O346 1.468(10)
S34 O342 1.480(9)
N31C C32C 1.314(17)
N31C C35C 1.373(17)
N31C C30C 1.479(17)
N31A C32A 1.332(16)
N31A C35A 1.395(18)
N31A C30A 1.513(18)
C1C C6C 1.367(17)
C1C C2C 1.374(17)
C1C C10C 1.509(16)
C2C C3C 1.402(17)
C2C H2C 0.9500
C3C C4C 1.33(2)
C3C C30C 1.54(2)
C4C C5C 1.40(2)
C4C H4C 0.9500
C5C C6C 1.404(17)
C5C H5C 0.9500
C6C H6C 0.9500
C10C N11C 1.460(16)
C10C H10E 0.9900
C10C H10F 0.9900
N11C C12C 1.263(18)
N11C C15C 1.30(2)
C12C N13C 1.36(2)
C12C H12E 0.9500
N13C C14C 1.30(3)
N13C C16C 1.48(2)
C14C C15C 1.35(3)
C14C H14E 0.9500
C15C H15D 0.9500
C16C H16G 0.9800
C16C H16H 0.9800
C16C H16I 0.9800
N33A C32A 1.289(18)
N33A C34A 1.390(17)
N33A C36A 1.461(17)
N33C C32C 1.327(17)
N33C C34C 1.359(19)
N33C C36C 1.483(18)
C35C C34C 1.32(2)
C35C H35C 0.9500
C30A H30C 0.9900
C30A H30D 0.9900
C34C H34C 0.9500
C32A H32C 0.9500
C32C H32D 0.9500
C36C H36D 0.9800
C36C H36E 0.9800
C36C H36F 0.9800
C34A C35A 1.32(2)
C34A H34D 0.9500
C36A H36G 0.9800
C36A H36H 0.9800
C36A H36I 0.9800
C35A H35A 0.9500
C30C H30E 0.9900
C30C H30F 0.9900

loop_
_geom_hbond_atom_site_label_D
_geom_hbond_atom_site_label_H
_geom_hbond_atom_site_label_A
_geom_hbond_distance_DH
_geom_hbond_distance_HA
_geom_hbond_distance_DA
_geom_hbond_angle_DHA
_geom_hbond_site_symmetry_A
_geom_hbond_publ_flag
O11W H11Y O141 0.85 1.91 2.760(13) 179.5 . yes
O12W H12Y O112 0.85 1.95 2.768(14) 159.8 . yes
O12W H12Z O173^a 0.85 1.93 2.699(15) 150.0 . yes
O12W H12Z O176^b 0.85 2.02 2.828(17) 158.4 . yes
O13W H13Y O09W 0.85 1.98 2.83(2) 178.9 . yes
O13W H13Z O331 0.85 2.17 2.703(15) 121.0 . yes
O14W H14Y O332 0.85 1.95 2.789(13) 166.6 . yes
O14W H14Z O231 0.85 1.89 2.714(11) 163.6 1_445 yes
O15W H15Y O233 0.85 1.87 2.721(12) 175.1 1_445 yes
O15W H15Z O222 0.85 2.42 3.173(12) 147.3 1_545 yes
O16W H16Y O141 0.85 2.59 3.271(14) 138.0 . yes
O16W H16Y O142 0.85 2.04 2.853(14) 160.7 . yes
O16W H16Z O33W 0.85 2.56 3.164(18) 129.3 . yes
O17W H17Y O07W 0.85 1.98 2.791(15) 159.2 . yes
O17W H17Z O341^a 0.85 1.99 2.781(15) 154.1 . yes
O17W H17Z O344^b 0.85 2.05 2.88(2) 165.2 . yes
O18W H18Y O33W 0.85 1.84 2.687(9) 177.9 . yes
O18W H18Z O171^a 0.85 2.27 3.11(2) 174.0 . yes
O18W H18Z O173^a 0.85 2.50 3.07(2) 125.5 . yes
O18W H18Z O174^b 0.85 1.88 2.73(2) 175.3 . yes
O21W H21Y O133 0.85 1.89 2.711(12) 161.9 . yes
O21W H21Z O223 0.85 2.09 2.901(12) 159.3 . yes
O22W H22Y O04W 0.85 2.02 2.857(16) 170.0 . yes
O22W H22Z O132 0.85 2.01 2.835(12) 162.0 . yes
O23W H23Y O06W 0.85 1.91 2.744(13) 165.7 . yes
O23W H23Z O231 0.85 1.95 2.784(10) 169.0 . yes
O24W H24Y O44W^a 0.85 1.98 2.72(2) 145.3 . yes
O24W H24Z O142 0.85 2.01 2.851(11) 169.6 1_565 yes
O25W H25Y O162 0.85 1.93 2.721(12) 154.1 . yes
O25W H25Z O341^a 0.85 2.22 3.054(16) 166.6 1_565 yes
O25W H25Z O346^b 0.85 1.75 2.546(16) 155.9 1_565 yes
O26W H26Y O152^a 0.85 2.20 3.044(19) 170.9 . yes
O26W H26Z O163 0.85 1.90 2.748(13) 174.7 . yes
O27W H27Y O153^a 0.85 2.24 2.990(17) 147.5 . yes
O27W H27Y O156^b 0.85 1.84 2.656(9) 160.3 . yes
O27W H27Z O332 0.85 2.11 2.920(14) 160.5 1_665 yes
O28W H28Y O333 0.85 1.89 2.736(15) 174.5 1_665 yes
O28W H28Z O343^a 0.85 1.84 2.638(14) 156.3 1_565 yes
O28W H28Z O346^b 0.85 1.93 2.728(19) 155.3 1_565 yes
O10W H10Y O212 0.85 2.20 3.000(10) 157.2 . yes
O10W H10Z O223 0.85 2.05 2.888(10) 169.5 . yes
O20W H20Y O212 0.85 1.96 2.802(10) 168.4 . yes
O20W H20Z O242 0.85 1.90 2.724(10) 162.6 1_455 yes
O30W H30Y O232 0.85 2.12 2.907(13) 154.4 1_455 yes
O30W H30Z O243 0.85 2.02 2.849(10) 165.4 1_455 yes
O40W H40Y O222 0.85 1.95 2.775(10) 163.9 . yes
O40W H40Z O233 0.85 1.93 2.777(10) 172.4 1_455 yes
O11 H11 O12 0.84 1.85 2.677(10) 168.8 . yes
O12 H12 O13 0.84 1.81 2.640(10) 170.0 . yes
O13 H13 O14 0.84 1.98 2.804(10) 168.8 . yes
O14 H14 O11 0.84 1.89 2.728(10) 174.0 . yes
O15 H15 O16 0.84 1.86 2.700(13) 176.4 . yes
O16 H16 O17 0.84 1.78 2.612(13) 173.6 . yes
O17 H17 O18 0.84 2.23 2.856(14) 131.7 . yes
O18 H18 O15 0.84 1.97 2.801(14) 169.8 . yes
O21 H21 O22 0.84 2.02 2.857(10) 176.2 . yes
O22 H22 O23 0.84 1.98 2.815(9) 171.0 . yes
O23 H23 O24 0.84 1.81 2.645(9) 176.9 . yes
O24 H24 O21 0.84 1.81 2.635(9) 166.4 . yes
O31 H31 O32 0.84 1.82 2.656(11) 175.0 . yes
O32 H32 O33 0.84 1.84 2.658(11) 164.6 . yes
O33 H33 O34 0.84 1.87 2.704(12) 171.6 . yes
O34 H34 O31 0.84 1.89 2.711(11) 166.6 . yes

loop_
_geom_torsion_atom_site_label_1
_geom_torsion_atom_site_label_2
_geom_torsion_atom_site_label_3
_geom_torsion_atom_site_label_4
_geom_torsion
O11 C111 C112 C113 179.4(9)
C116 C111 C112 C113 1.2(14)
O11 C111 C112 C120 -2.6(14)
C116 C111 C112 C120 179.2(9)
C111 C112 C113 C114 0.1(15)
C120 C112 C113 C114 -177.9(9)
C112 C113 C114 C115 -1.2(15)
C112 C113 C114 S11 175.2(8)
C113 C114 C115 C116 1.0(15)
S11 C114 C115 C116 -175.3(8)
C114 C115 C116 C111 0.3(15)
C114 C115 C116 C110 176.2(9)
O11 C111 C116 C115 -179.6(9)
C112 C111 C116 C115 -1.4(14)
O11 C111 C116 C110 4.5(14)
C112 C111 C116 C110 -177.3(9)
C142 C110 C116 C115 -82.3(11)
C142 C110 C116 C111 93.6(11)
C115 C114 S11 O113 -133.0(9)
C113 C114 S11 O113 50.6(9)
C115 C114 S11 O112 106.8(9)
C113 C114 S11 O112 -69.6(9)
C115 C114 S11 O111 -12.0(10)
C113 C114 S11 O111 171.6(8)
O113 S11 O111 Ce1 -126.4(7)
O112 S11 O111 Ce1 2.0(9)
C114 S11 O111 Ce1 116.5(8)
C113 C112 C120 C126 80.5(12)
C111 C112 C120 C126 -97.4(11)
O12 C121 C122 C123 176.0(8)
C126 C121 C122 C123 -3.7(15)
O12 C121 C122 C130 -1.1(15)
C126 C121 C122 C130 179.1(9)
C121 C122 C123 C124 -0.1(14)
C130 C122 C123 C124 177.1(9)
C122 C123 C124 C125 2.7(15)
C122 C123 C124 S12 -175.9(8)
C123 C124 C125 C126 -1.7(16)
S12 C124 C125 C126 177.0(8)
O12 C121 C126 C125 -175.0(9)
C122 C121 C126 C125 4.8(15)
O12 C121 C126 C120 3.6(13)
C122 C121 C126 C120 -176.6(9)
C124 C125 C126 C121 -2.0(15)
C124 C125 C126 C120 179.4(9)
C112 C120 C126 C121 81.6(12)
C112 C120 C126 C125 -99.8(11)
C123 C124 S12 O121 -4.8(10)
C125 C124 S12 O121 176.5(8)
C123 C124 S12 O123 -124.4(9)
C125 C124 S12 O123 56.9(10)
C123 C124 S12 O122 118.6(9)
C125 C124 S12 O122 -60.1(10)
O123 S12 O121 Na1 -163.7(6)
O122 S12 O121 Na1 -36.4(8)
C124 S12 O121 Na1 80.6(7)
C121 C122 C130 C136 -81.6(12)
C123 C122 C130 C136 101.4(11)
O13 C131 C132 C133 176.1(9)
C136 C131 C132 C133 -5.0(15)
O13 C131 C132 C140 -2.7(15)
C136 C131 C132 C140 176.2(9)
C131 C132 C133 C134 3.2(16)
C140 C132 C133 C134 -178.0(9)
C132 C133 C134 C135 -0.5(16)
C132 C133 C134 S13 179.1(8)
C133 C134 C135 C136 -0.6(16)
S13 C134 C135 C136 179.9(8)
C134 C135 C136 C131 -1.1(15)
C134 C135 C136 C130 179.1(9)
C132 C131 C136 C135 4.0(15)
O13 C131 C136 C135 -177.0(8)
C132 C131 C136 C130 -176.3(9)
O13 C131 C136 C130 2.7(13)
C122 C130 C136 C135 -87.0(11)
C122 C130 C136 C131 93.2(11)
C133 C134 S13 O131 -3.8(11)
C135 C134 S13 O131 175.8(9)
C133 C134 S13 O133 -124.6(9)
C135 C134 S13 O133 55.0(10)
C133 C134 S13 O132 115.7(9)
C135 C134 S13 O132 -64.7(9)
C131 C132 C140 C146 -98.1(12)
C133 C132 C140 C146 83.1(12)
O14 C141 C142 C143 178.6(9)
C146 C141 C142 C143 0.3(14)
O14 C141 C142 C110 -4.5(14)
C146 C141 C142 C110 177.2(9)
C116 C110 C142 C141 -84.2(12)
C116 C110 C142 C143 92.7(11)
C141 C142 C143 C144 -0.5(14)
C110 C142 C143 C144 -177.4(9)
C142 C143 C144 C145 -0.7(15)
C142 C143 C144 S14 176.1(7)
C143 C144 C145 C146 2.1(15)
S14 C144 C145 C146 -174.6(8)
C144 C145 C146 C141 -2.2(15)
C144 C145 C146 C140 176.3(9)
O14 C141 C146 C145 -177.3(9)
C142 C141 C146 C145 1.1(14)
O14 C141 C146 C140 4.1(13)
C142 C141 C146 C140 -177.5(9)
C132 C140 C146 C145 -91.7(12)
C132 C140 C146 C141 86.8(12)
C143 C144 S14 O143 153.1(9)
C145 C144 S14 O143 -30.1(10)
C143 C144 S14 O142 30.6(9)
C145 C144 S14 O142 -152.6(8)
C143 C144 S14 O141 -86.3(9)
C145 C144 S14 O141 90.6(9)
C6A C1A C2A C3A 0.9(19)
C10A C1A C2A C3A -178.6(11)
C1A C2A C3A C4A -0.4(18)
C1A C2A C3A C30A 173.6(12)
C2A C3A C4A C5A 0(2)
C30A C3A C4A C5A -174.5(13)
C3A C4A C5A C6A 1(2)
C2A C1A C6A C5A -1(2)
C10A C1A C6A C5A 178.9(12)
C4A C5A C6A C1A 0(2)
C2A C1A C10A N11A 75.3(15)
C6A C1A C10A N11A -104.2(13)
C1A C10A N11A C12A -170.6(11)
C1A C10A N11A C15A 16.1(18)
C15A N11A C12A N13A -1.7(15)
C10A N11A C12A N13A -176.1(11)
N11A C12A N13A C14A 2.0(15)
N11A C12A N13A C16A 175.0(12)
C12A N13A C14A C15A -1.5(16)
C16A N13A C14A C15A -174.6(13)
N13A C14A C15A N11A 0.5(17)
C12A N11A C15A C14A 0.7(16)
C10A N11A C15A C14A 174.9(12)
O15 C151 C152 C153 -177.7(11)
C156 C151 C152 C153 -0.8(18)
O15 C151 C152 C160 -0.3(17)
C156 C151 C152 C160 176.7(10)
C151 C152 C153 C154 1.0(18)
C160 C152 C153 C154 -176.4(10)
C152 C153 C154 C155 -2.0(18)
C152 C153 C154 S15 174.2(9)
C153 C154 C155 C156 2.8(19)
S15 C154 C155 C156 -173.3(10)
C154 C155 C156 C151 -2.5(19)
C154 C155 C156 C150 173.4(11)
C152 C151 C156 C155 1.4(18)
O15 C151 C156 C155 178.6(11)
C152 C151 C156 C150 -174.5(11)
O15 C151 C156 C150 2.7(17)
C182 C150 C156 C155 -90.3(15)
C182 C150 C156 C151 85.4(14)
C155 C154 S15 O151 0.8(13)
C153 C154 S15 O151 -175.3(12)
C155 C154 S15 O156 -151.9(12)
C153 C154 S15 O156 31.9(12)
C155 C154 S15 O155 79.4(12)
C153 C154 S15 O155 -96.8(12)
C155 C154 S15 O153 -125.6(12)
C153 C154 S15 O153 58.2(12)
C155 C154 S15 O152 121.0(12)
C153 C154 S15 O152 -55.1(12)
C155 C154 S15 O154 -35.9(12)
C153 C154 S15 O154 147.9(12)
C153 C152 C160 C166 87.3(15)
C151 C152 C160 C166 -90.1(14)
O16 C161 C162 C163 180.0(9)
C166 C161 C162 C163 1.1(15)
O16 C161 C162 C170 -3.4(16)
C166 C161 C162 C170 177.7(10)
C161 C162 C163 C164 1.2(15)
C170 C162 C163 C164 -175.5(10)
C162 C163 C164 C165 -2.6(17)
C162 C163 C164 S16 178.8(8)
C163 C164 C165 C166 1.7(16)
S16 C164 C165 C166 -179.7(8)
O16 C161 C166 C165 179.2(9)
C162 C161 C166 C165 -1.9(16)
O16 C161 C166 C160 5.1(16)
C162 C161 C166 C160 -176.0(10)
C164 C165 C166 C161 0.5(16)
C164 C165 C166 C160 174.6(10)
C152 C160 C166 C161 92.7(14)
C152 C160 C166 C165 -81.2(14)
C163 C164 S16 O161 -12.1(11)
C165 C164 S16 O161 169.3(9)
C163 C164 S16 O162 111.0(10)
C165 C164 S16 O162 -67.6(10)
C163 C164 S16 O163 -130.8(9)
C165 C164 S16 O163 50.6(10)
C163 C162 C170 C176 84.1(13)
C161 C162 C170 C176 -92.5(13)
O17 C171 C172 C173 -175.3(12)
C176 C171 C172 C173 -4(2)
O17 C171 C172 C180 5.1(19)
C176 C171 C172 C180 176.9(13)
C171 C172 C173 C174 -1(2)
C180 C172 C173 C174 178.8(13)
C172 C173 C174 C175 3(2)
C172 C173 C174 S17 178.7(11)
C173 C174 C175 C176 -1.4(18)
S17 C174 C175 C176 -177.2(10)
O17 C171 C176 C175 177.3(11)
C172 C171 C176 C175 5.3(19)
O17 C171 C176 C170 -3.6(17)
C172 C171 C176 C170 -175.7(12)
C174 C175 C176 C171 -2.7(19)
C174 C175 C176 C170 178.3(11)
C162 C170 C176 C171 87.1(14)
C162 C170 C176 C175 -93.8(14)
C173 C174 S17 O171 10.0(14)
C175 C174 S17 O171 -174.5(12)
C173 C174 S17 O176 -129.4(13)
C175 C174 S17 O176 46.1(13)
C173 C174 S17 O175 110.1(13)
C175 C174 S17 O175 -74.3(13)
C173 C174 S17 O173 -112.1(13)
C175 C174 S17 O173 63.5(13)
C173 C174 S17 O174 -9.6(14)
C175 C174 S17 O174 166.0(12)
C173 C174 S17 O172 130.2(13)
C175 C174 S17 O172 -54.3(13)
C173 C172 C180 C186 89.8(18)
C171 C172 C180 C186 -90.7(19)
O18 C181 C182 C183 177.6(11)
C186 C181 C182 C183 -3.2(18)
O18 C181 C182 C150 -3.7(18)
C186 C181 C182 C150 175.5(11)
C156 C150 C182 C181 -98.3(14)
C156 C150 C182 C183 80.5(14)
C181 C182 C183 C184 6.3(19)
C150 C182 C183 C184 -172.6(12)
C182 C183 C184 C185 -9(2)
C182 C183 C184 S18' -166.9(11)
C182 C183 C184 S18 170.1(10)
C183 C184 C185 C186 10(2)
S18' C184 C185 C186 172.1(13)
S18 C184 C185 C186 -169.6(12)
C184 C185 C186 C181 -7(2)
C184 C185 C186 C180 171.5(13)
C182 C181 C186 C185 4(2)
O18 C181 C186 C185 -177.1(13)
C182 C181 C186 C180 -174.6(12)
O18 C181 C186 C180 4.6(18)
C172 C180 C186 C185 -77.8(19)
C172 C180 C186 C181 100.4(18)
C183 C184 S18 O182 37.7(14)
C185 C184 S18 O182 -143.0(14)
C183 C184 S18 O181 -83.0(14)
C185 C184 S18 O181 96.4(15)
C183 C184 S18 O183 157.8(14)
C185 C184 S18 O183 -22.8(15)
C183 C184 S18' O186 132.2(17)
C185 C184 S18' O186 -27.3(13)
C183 C184 S18' O185 10.5(18)
C185 C184 S18' O185 -149.0(13)
C183 C184 S18' O184 -108.3(18)
C185 C184 S18' O184 92.2(13)
O21 C211 C212 C213 174.4(8)
C216 C211 C212 C213 -6.4(14)
O21 C211 C212 C220 -6.3(14)
C216 C211 C212 C220 173.0(8)
C211 C212 C213 C214 2.8(13)
C220 C212 C213 C214 -176.5(8)
C212 C213 C214 C215 0.8(14)
C212 C213 C214 S21 -175.9(7)
C213 C214 C215 C216 -1.2(14)
S21 C214 C215 C216 175.6(7)
C214 C215 C216 C211 -2.1(13)
C214 C215 C216 C210 178.7(8)
C212 C211 C216 C215 6.1(14)
O21 C211 C216 C215 -174.6(8)
C212 C211 C216 C210 -174.7(9)
O21 C211 C216 C210 4.6(12)
C242 C210 C216 C215 -93.4(10)
C242 C210 C216 C211 87.5(11)
C213 C214 S21 O212 -37.6(9)
C215 C214 S21 O212 145.6(7)
C213 C214 S21 O213 82.0(8)
C215 C214 S21 O213 -94.8(8)
C213 C214 S21 O211 -158.8(8)
C215 C214 S21 O211 24.4(9)
C211 C212 C220 C226 -86.7(11)
C213 C212 C220 C226 92.6(10)
O22 C221 C222 C223 176.6(8)
C226 C221 C222 C223 -2.9(14)
O22 C221 C222 C230 -2.5(15)
C226 C221 C222 C230 178.0(9)
C221 C222 C223 C224 0.7(14)
C230 C222 C223 C224 179.9(9)
C222 C223 C224 C225 1.7(14)
C222 C223 C224 S22 -177.7(7)
C223 C224 C225 C226 -1.9(14)
S22 C224 C225 C226 177.5(7)
O22 C221 C226 C225 -176.9(8)
C222 C221 C226 C225 2.6(13)
O22 C221 C226 C220 3.4(12)
C222 C221 C226 C220 -177.1(8)
C224 C225 C226 C221 -0.2(13)
C224 C225 C226 C220 179.5(8)
C212 C220 C226 C221 94.9(10)
C212 C220 C226 C225 -84.7(10)
C223 C224 S22 O223 -124.6(8)
C225 C224 S22 O223 56.0(9)
C223 C224 S22 O221 -4.5(9)
C225 C224 S22 O221 176.1(7)
C223 C224 S22 O222 116.1(8)
C225 C224 S22 O222 -63.3(9)
O223 S22 O221 Ce2 -27.8(11)
O222 S22 O221 Ce2 98.6(10)
C224 S22 O221 Ce2 -144.4(9)
C221 C222 C230 C236 -94.9(11)
C223 C222 C230 C236 86.0(10)
O23 C231 C232 C233 176.7(8)
C236 C231 C232 C233 -1.9(13)
O23 C231 C232 C240 -4.7(13)
C236 C231 C232 C240 176.7(8)
C231 C232 C233 C234 0.5(13)
C240 C232 C233 C234 -178.2(8)
C232 C233 C234 C235 0.3(14)
C232 C233 C234 S23 178.7(7)
C233 C234 C235 C236 0.3(14)
S23 C234 C235 C236 -178.1(7)
O23 C231 C236 C235 -176.1(8)
C232 C231 C236 C235 2.5(13)
O23 C231 C236 C230 6.5(12)
C232 C231 C236 C230 -174.8(8)
C234 C235 C236 C231 -1.7(13)
C234 C235 C236 C230 175.7(8)
C222 C230 C236 C231 85.3(10)
C222 C230 C236 C235 -92.2(10)
C233 C234 S23 O233 50.1(9)
C235 C234 S23 O233 -131.4(8)
C233 C234 S23 O231 170.1(7)
C235 C234 S23 O231 -11.5(9)
C233 C234 S23 O232 -66.7(9)
C235 C234 S23 O232 111.7(9)
C233 C232 C240 C246 89.0(10)
C231 C232 C240 C246 -89.6(11)
O24 C241 C242 C243 178.1(8)
C246 C241 C242 C243 -0.1(13)
O24 C241 C242 C210 0.2(13)
C246 C241 C242 C210 -178.1(8)
C216 C210 C242 C243 93.6(10)
C216 C210 C242 C241 -88.5(11)
C241 C242 C243 C244 0.7(13)
C210 C242 C243 C244 178.7(8)
C242 C243 C244 C245 -0.6(14)
C242 C243 C244 S24 177.3(7)
C243 C244 C245 C246 -0.1(14)
S24 C244 C245 C246 -178.0(7)
C244 C245 C246 C241 0.6(13)
C244 C245 C246 C240 179.5(8)
O24 C241 C246 C245 -178.8(8)
C242 C241 C246 C245 -0.5(13)
O24 C241 C246 C240 2.3(13)
C242 C241 C246 C240 -179.4(8)
C232 C240 C246 C245 -92.4(10)
C232 C240 C246 C241 86.6(11)
C243 C244 S24 O241 7.4(9)
C245 C244 S24 O241 -174.6(7)
C243 C244 S24 O242 127.7(8)
C245 C244 S24 O242 -54.4(8)
C243 C244 S24 O243 -113.2(8)
C245 C244 S24 O243 64.8(8)
C6B C1B C2B C3B 1.8(15)
C10B C1B C2B C3B -174.8(9)
C1B C2B C3B C4B -2.5(15)
C1B C2B C3B C30B 176.3(9)
C2B C3B C4B C5B 2.1(14)
C30B C3B C4B C5B -176.8(9)
C3B C4B C5B C6B -0.9(15)
C4B C5B C6B C1B 0.1(15)
C2B C1B C6B C5B -0.6(15)
C10B C1B C6B C5B 176.1(9)
C2B C1B C10B N11B -62.4(12)
C6B C1B C10B N11B 121.0(10)
C1B C10B N11B C12B 108.4(11)
C1B C10B N11B C15B -71.3(13)
C15B N11B C12B N13B -0.6(13)
C10B N11B C12B N13B 179.7(9)
N11B C12B N13B C14B 1.1(13)
N11B C12B N13B C16B -179.9(11)
C12B N13B C14B C15B -1.2(14)
C16B N13B C14B C15B 179.8(11)
N13B C14B C15B N11B 0.8(14)
C12B N11B C15B C14B -0.1(13)
C10B N11B C15B C14B 179.6(10)
C4B C3B C30B N31B 103.7(10)
C2B C3B C30B N31B -75.1(12)
C3B C30B N31B C32B 78.4(12)
C3B C30B N31B C35B -103.1(11)
C35B N31B C32B N33B -1.0(11)
C30B N31B C32B N33B 177.8(8)
N31B C32B N33B C34B 0.9(11)
N31B C32B N33B C36B -178.6(8)
C32B N33B C34B C35B -0.4(11)
C36B N33B C34B C35B 179.0(9)
N33B C34B C35B N31B -0.2(11)
C32B N31B C35B C34B 0.7(11)
C30B N31B C35B C34B -178.0(9)
O31 C311 C312 C313 175.9(10)
C316 C311 C312 C313 -3.1(16)
O31 C311 C312 C320 -4.3(15)
C316 C311 C312 C320 176.7(9)
C311 C312 C313 C314 0.5(16)
C320 C312 C313 C314 -179.3(9)
C312 C313 C314 C315 0.7(17)
C312 C313 C314 S31 -177.8(8)
C313 C314 C315 C316 0.7(17)
S31 C314 C315 C316 179.2(9)
C314 C315 C316 C311 -3.2(17)
C314 C315 C316 C310 177.5(10)
O31 C311 C316 C315 -174.6(10)
C312 C311 C316 C315 4.4(16)
O31 C311 C316 C310 4.7(16)
C312 C311 C316 C310 -176.3(10)
C342 C310 C316 C315 -86.0(13)
C342 C310 C316 C311 94.7(13)
C315 C314 S31 O312 -59.1(10)
C313 C314 S31 O312 119.5(10)
C315 C314 S31 O316 29.2(12)
C313 C314 S31 O316 -152.3(12)
C315 C314 S31 O314 155.5(12)
C313 C314 S31 O314 -26.0(13)
C315 C314 S31 O311 172.8(9)
C313 C314 S31 O311 -8.6(10)
C315 C314 S31 O315 -88.8(12)
C313 C314 S31 O315 89.7(12)
C315 C314 S31 O313 59.7(10)
C313 C314 S31 O313 -121.7(10)
C313 C312 C320 C326 87.1(12)
C311 C312 C320 C326 -92.7(12)
O32 C321 C322 C323 176.2(9)
C326 C321 C322 C323 -2.5(15)
O32 C321 C322 C330 -4.4(14)
C326 C321 C322 C330 176.9(10)
C321 C322 C323 C324 -0.8(15)
C330 C322 C323 C324 179.8(9)
C322 C323 C324 C325 2.5(16)
C322 C323 C324 S32 179.5(8)
C323 C324 C325 C326 -1.0(16)
S32 C324 C325 C326 -177.9(8)
O32 C321 C326 C325 -174.8(9)
C322 C321 C326 C325 3.9(15)
O32 C321 C326 C320 1.8(15)
C322 C321 C326 C320 -179.6(10)
C324 C325 C326 C321 -2.1(15)
C324 C325 C326 C320 -178.7(9)
C312 C320 C326 C321 81.7(13)
C312 C320 C326 C325 -101.9(12)
C325 C324 S32 O325 91.4(10)
C323 C324 S32 O325 -85.6(10)
C325 C324 S32 O323 -128.2(10)
C323 C324 S32 O323 54.8(10)
C325 C324 S32 O321 -2.1(10)
C323 C324 S32 O321 -179.1(9)
C325 C324 S32 O326 -145.9(9)
C323 C324 S32 O326 37.1(10)
C325 C324 S32 O324 -31.3(10)
C323 C324 S32 O324 151.6(9)
C325 C324 S32 O322 114.0(10)
C323 C324 S32 O322 -63.1(10)
C321 C322 C330 C336 -79.8(13)
C323 C322 C330 C336 99.6(12)
O33 C331 C332 C333 175.2(10)
C336 C331 C332 C333 -2.5(17)
O33 C331 C332 C340 -5.1(16)
C336 C331 C332 C340 177.3(10)
C331 C332 C333 C334 1.7(17)
C340 C332 C333 C334 -178.0(10)
C332 C333 C334 C335 -0.4(18)
C332 C333 C334 S33 176.6(9)
C333 C334 C335 C336 -0.3(17)
S33 C334 C335 C336 -177.4(8)
C334 C335 C336 C331 -0.3(16)
C334 C335 C336 C330 178.5(10)
O33 C331 C336 C335 -175.9(9)
C332 C331 C336 C335 1.8(16)
O33 C331 C336 C330 5.3(15)
C332 C331 C336 C330 -177.0(10)
C322 C330 C336 C335 -87.2(12)
C322 C330 C336 C331 91.5(12)
C333 C334 S33 O332 32.8(11)
C335 C334 S33 O332 -150.1(9)
C333 C334 S33 O331 -86.2(10)
C335 C334 S33 O331 90.9(10)
C333 C334 S33 O333 154.2(10)
C335 C334 S33 O333 -28.7(11)
C333 C332 C340 C346 86.5(13)
C331 C332 C340 C346 -93.2(13)
O34 C341 C342 C343 177.0(9)
C346 C341 C342 C343 -0.8(15)
O34 C341 C342 C310 -4.3(14)
C346 C341 C342 C310 177.9(9)
C316 C310 C342 C343 94.7(13)
C316 C310 C342 C341 -83.9(13)
C341 C342 C343 C344 -0.8(15)
C310 C342 C343 C344 -179.5(9)
C342 C343 C344 C345 1.4(16)
C342 C343 C344 S34 -179.5(8)
C343 C344 C345 C346 -0.3(16)
S34 C344 C345 C346 -179.3(8)
C344 C345 C346 C341 -1.3(15)
C344 C345 C346 C340 179.1(9)
O34 C341 C346 C345 -175.9(9)
C342 C341 C346 C345 1.9(15)
O34 C341 C346 C340 3.7(15)
C342 C341 C346 C340 -178.5(9)
C332 C340 C346 C345 -95.4(12)
C332 C340 C346 C341 85.0(13)
C343 C344 S34 O341 -175.3(9)
C345 C344 S34 O341 3.8(10)
C343 C344 S34 O344 -114.0(12)
C345 C344 S34 O344 65.1(12)
C343 C344 S34 O345 7.5(12)
C345 C344 S34 O345 -173.5(12)
C343 C344 S34 O343 62.3(10)
C345 C344 S34 O343 -118.6(9)
C343 C344 S34 O346 126.4(12)
C345 C344 S34 O346 -54.5(12)
C343 C344 S34 O342 -54.9(10)
C345 C344 S34 O342 124.2(9)
C6C C1C C2C C3C -1.9(17)
C10C C1C C2C C3C 176.6(11)
C1C C2C C3C C4C 1.7(18)
C1C C2C C3C C30C -174.9(11)
C2C C3C C4C C5C -1.0(19)
C30C C3C C4C C5C 175.5(12)
C3C C4C C5C C6C 0.4(19)
C2C C1C C6C C5C 1.3(18)
C10C C1C C6C C5C -177.2(11)
C4C C5C C6C C1C -0.6(19)
C6C C1C C10C N11C -116.4(13)
C2C C1C C10C N11C 65.1(15)
C1C C10C N11C C12C 73.1(18)
C1C C10C N11C C15C -106.6(18)
C15C N11C C12C N13C 1(2)
C10C N11C C12C N13C -179.2(12)
N11C C12C N13C C14C -2(2)
N11C C12C N13C C16C -179.8(16)
C12C N13C C14C C15C 3(3)
C16C N13C C14C C15C -179.2(19)
C12C N11C C15C C14C 2(3)
C10C N11C C15C C14C -178.7(18)
N13C C14C C15C N11C -3(3)
C32C N31C C35C C34C -1.6(15)
C30C N31C C35C C34C -174.6(12)
C2A C3A C30A N31A 42.9(17)
C4A C3A C30A N31A -143.2(12)
C32A N31A C30A C3A -134.0(13)
C35A N31A C30A C3A 45.4(19)
N31C C35C C34C N33C 1.1(15)
C32C N33C C34C C35C -0.2(16)
C36C N33C C34C C35C 178.0(14)
C34A N33A C32A N31A 1.6(16)
C36A N33A C32A N31A -179.7(12)
C35A N31A C32A N33A -1.0(15)
C30A N31A C32A N33A 178.5(12)
C35C N31C C32C N33C 1.5(16)
C30C N31C C32C N33C 174.6(12)
C34C N33C C32C N31C -0.8(16)
C36C N33C C32C N31C -179.1(13)
C32A N33A C34A C35A -1.6(17)
C36A N33A C34A C35A 179.7(14)
N33A C34A C35A N31A 1.0(18)
C32A N31A C35A C34A 0.0(17)
C30A N31A C35A C34A -179.5(13)
C32C N31C C30C C3C -90.6(18)
C35C N31C C30C C3C 81.3(17)
C4C C3C C30C N31C -104.3(15)
C2C C3C C30C N31C 72.3(17)
